data_7251219
loop_
_publ_author_name
'Trollip, Danica B.'
'Barton, Benita'
'Caira, Mino R.'
'Hosten, Eric Cyriel'

_publ_section_title
;
 Chloro-containing host compounds with fused tricyclic moieties and
 diamino linkers: host ability and affinity behaviour in
 pyridine/methylpyridines
;
_journal_name_full CrystEngComm
_journal_paper_doi 10.1039/D5CE00969C
_journal_year 2025
_chemical_formula_moiety '2(C40 H30 Cl2 N2 S2), C6 H7 N'
_chemical_formula_sum 'C86 H67 Cl4 N5 S4'
_chemical_formula_weight 1440.48
_chemical_name_systematic
;
N,N'-bis(9-(4-chlorophenyl)-9-thioxanthenyl)-ethylenediamine
;
_chemical_temperature_decomposition 343.05
_space_group_crystal_system monoclinic
_space_group_IT_number 14
_space_group_name_Hall '-P 2yn'
_space_group_name_H-M_alt 'P 1 21/n 1'
_atom_sites_solution_hydrogens mixed
_atom_sites_solution_primary dual
_atom_sites_solution_secondary difmap
_audit_creation_method SHELXL-2019/3
_audit_update_record
;
2025-06-26 deposited with the CCDC.	2025-11-04 downloaded from the CCDC.
;
_cell_angle_alpha 90
_cell_angle_beta 95.0705(14)
_cell_angle_gamma 90
_cell_formula_units_Z 8
_cell_length_a 27.4379(12)
_cell_length_b 11.5895(6)
_cell_length_c 44.419(2)
_cell_measurement_reflns_used 9670
_cell_measurement_temperature 200(2)
_cell_measurement_theta_max 26.35
_cell_measurement_theta_min 2.30
_cell_volume 14069.6(11)
_computing_cell_refinement 'SAINT V8.40B (Bruker AXS LLC, 2019)'
_computing_data_reduction 'SAINT V8.40B (Bruker AXS LLC, 2019)'
_computing_molecular_graphics 'Ortep-3 for Windows V2023.1 (Farrugia, 2012)'
_computing_publication_material 'PLATON (Spek, 2009) and MERCURY (Macrae, 2008)'
_computing_structure_refinement 'SHELXL-2019/3 (Sheldrick, 2015b) and ShelXle (H\"ubschle, 2011)'
_computing_structure_solution 'SHELXT-2019/3 (Sheldrick, 2015a)'
_diffrn_ambient_temperature 200(2)
_diffrn_detector 'Bruker PHOTON II 7 CCD detector'
_diffrn_detector_area_resol_mean 7.3910
_diffrn_measured_fraction_theta_full 0.999
_diffrn_measured_fraction_theta_max 0.999
_diffrn_measurement_device 'four-circle KAPPA diffractometer'
_diffrn_measurement_device_type 'Bruker D8 QUEST'
_diffrn_measurement_method '\f and \w scans'
_diffrn_radiation_monochromator graphite
_diffrn_radiation_type MoK\a
_diffrn_radiation_wavelength 0.71073
_diffrn_reflns_av_R_equivalents 0.0441
_diffrn_reflns_av_unetI/netI 0.0243
_diffrn_reflns_Laue_measured_fraction_full 0.999
_diffrn_reflns_Laue_measured_fraction_max 0.999
_diffrn_reflns_limit_h_max 34
_diffrn_reflns_limit_h_min -33
_diffrn_reflns_limit_k_max 14
_diffrn_reflns_limit_k_min -14
_diffrn_reflns_limit_l_max 55
_diffrn_reflns_limit_l_min -55
_diffrn_reflns_number 435231
_diffrn_reflns_point_group_measured_fraction_full 0.999
_diffrn_reflns_point_group_measured_fraction_max 0.999
_diffrn_reflns_theta_full 25.242
_diffrn_reflns_theta_max 26.373
_diffrn_reflns_theta_min 1.816
_diffrn_source 'sealed x-ray tube'
_diffrn_source_current 1.4
_diffrn_source_power 70
_diffrn_source_voltage 50
_exptl_absorpt_coefficient_mu 0.339
_exptl_absorpt_correction_T_max 0.7454
_exptl_absorpt_correction_T_min 0.6949
_exptl_absorpt_correction_type multi-scan
_exptl_absorpt_process_details 'SADABS V2016/2 (Krause, 2015)'
_exptl_crystal_colour colourless
_exptl_crystal_density_diffrn 1.360
_exptl_crystal_density_method 'not measured'
_exptl_crystal_description block
_exptl_crystal_F_000 6000
_exptl_crystal_size_max 0.418
_exptl_crystal_size_mid 0.277
_exptl_crystal_size_min 0.128
_refine_diff_density_max 0.724
_refine_diff_density_min -1.103
_refine_diff_density_rms 0.073
_refine_ls_extinction_method none
_refine_ls_goodness_of_fit_ref 1.071
_refine_ls_hydrogen_treatment mixed
_refine_ls_matrix_type full
_refine_ls_number_parameters 1803
_refine_ls_number_reflns 28785
_refine_ls_number_restraints 679
_refine_ls_restrained_S_all 1.061
_refine_ls_R_factor_all 0.0826
_refine_ls_R_factor_gt 0.0644
_refine_ls_shift/su_max 0.001
_refine_ls_shift/su_mean 0.000
_refine_ls_structure_factor_coef Fsqd
_refine_ls_weighting_details 'w=1/[\s^2^(Fo^2^)+(0.0783P)^2^+24.6989P] where P=(Fo^2^+2Fc^2^)/3'
_refine_ls_weighting_scheme calc
_refine_ls_wR_factor_gt 0.1714
_refine_ls_wR_factor_ref 0.1891
_reflns_Friedel_coverage 0.000
_reflns_number_gt 23148
_reflns_number_total 28785
_reflns_threshold_expression 'I > 2\s(I)'
_cod_data_source_file d5ce00969c2.cif
_cod_data_source_block cq115
_cod_original_cell_volume 14069.6(12)
_cod_original_sg_symbol_H-M 'P 21/n'
_cod_database_code 7251219
_shelx_shelxl_version_number 2019/3
_shelx_space_group_comment
;
The symmetry employed for this shelxl refinement is uniquely defined
by the following loop, which should always be used as a source of
symmetry information in preference to the above space-group names.
They are only intended as comments.
;
_shelx_estimated_absorpt_t_min 0.871
_shelx_estimated_absorpt_t_max 0.958
_exptl_absorpt_special_details 'Additional spherical absorption correction applied with mu*r =  0.20'

loop_
_space_group_symop_operation_xyz
'x, y, z'
'-x+1/2, y+1/2, -z+1/2'
'-x, -y, -z'
'x-1/2, -y-1/2, z-1/2'

loop_
_atom_site_label
_atom_site_type_symbol
_atom_site_fract_x
_atom_site_fract_y
_atom_site_fract_z
_atom_site_U_iso_or_equiv
_atom_site_adp_type
_atom_site_occupancy
_atom_site_site_symmetry_order
_atom_site_calc_flag
_atom_site_refinement_flags_posn
_atom_site_refinement_flags_adp
_atom_site_refinement_flags_occupancy
_atom_site_disorder_assembly
_atom_site_disorder_group
Cl11 Cl 0.22564(4) 0.87280(8) 0.73191(2) 0.0590(3) Uani 1 1 d . . . . .
Cl12 Cl 0.06444(4) -0.04582(8) 0.47490(2) 0.0581(3) Uani 1 1 d . . . . .
Cl22 Cl 0.26580(4) 1.37612(7) 0.51598(2) 0.0523(2) Uani 1 1 d . . . . .
Cl31 Cl 0.72133(3) -0.35688(7) 0.73325(2) 0.0473(2) Uani 1 1 d . . . . .
Cl32 Cl 0.56300(3) 0.54667(7) 0.47368(2) 0.0464(2) Uani 1 1 d . . . . .
Cl42 Cl 0.75988(4) 0.12740(7) 0.51194(2) 0.0481(2) Uani 1 1 d . . . . .
S11 S 0.28421(4) 0.22161(8) 0.67404(2) 0.0538(2) Uani 1 1 d . . . . .
S12 S 0.03997(3) 0.63534(6) 0.57165(2) 0.03470(17) Uani 1 1 d . . . . .
S22 S 0.19779(3) 0.72491(7) 0.57566(2) 0.03814(19) Uani 1 1 d . . . . .
S31 S 0.79787(3) 0.27670(7) 0.66968(2) 0.03839(19) Uani 1 1 d . . . . .
S32 S 0.54401(3) -0.13642(6) 0.57021(2) 0.03195(17) Uani 1 1 d . . . . .
S42 S 0.69828(3) 0.77387(7) 0.57472(2) 0.0430(2) Uani 1 1 d . . . . .
N11 N 0.18388(8) 0.4611(2) 0.62485(5) 0.0235(5) Uani 1 1 d . . . . .
H11 H 0.1916(12) 0.520(3) 0.6167(8) 0.035 Uiso 1 1 d . U . . .
N12 N 0.10282(8) 0.3762(2) 0.57870(5) 0.0242(5) Uani 1 1 d . . . . .
H12 H 0.0947(12) 0.426(3) 0.5913(8) 0.036 Uiso 1 1 d . U . . .
N22 N 0.30108(8) 0.9603(2) 0.62229(5) 0.0226(4) Uani 1 1 d . . . . .
H22 H 0.2948(12) 1.020(3) 0.6313(8) 0.034 Uiso 1 1 d . U . . .
N31 N 0.68895(8) 0.04522(19) 0.62335(5) 0.0217(4) Uani 1 1 d . . . . .
H31 H 0.6966(12) -0.018(3) 0.6142(7) 0.032 Uiso 1 1 d . U . . .
N32 N 0.60582(8) 0.12539(19) 0.57741(5) 0.0215(4) Uani 1 1 d . . . . .
H32 H 0.5976(12) 0.078(3) 0.5898(7) 0.032 Uiso 1 1 d . U . . .
N42 N 0.80537(8) 0.5356(2) 0.61875(5) 0.0228(5) Uani 1 1 d . . . . .
H42 H 0.7997(12) 0.482(3) 0.6301(8) 0.034 Uiso 1 1 d . U . . .
C11 C 0.21728(10) 0.4468(2) 0.65260(6) 0.0250(5) Uani 1 1 d . . . . .
C12 C 0.18647(10) 0.3643(2) 0.60352(6) 0.0282(6) Uani 1 1 d . . . . .
H12A H 0.175104 0.292733 0.612852 0.034 Uiso 1 1 calc R U . . .
H12B H 0.220854 0.352610 0.599076 0.034 Uiso 1 1 calc R U . . .
C13 C 0.15507(9) 0.3879(2) 0.57429(6) 0.0261(6) Uani 1 1 d . . . . .
H13A H 0.161596 0.466961 0.567219 0.031 Uiso 1 1 calc R U . . .
H13B H 0.163764 0.332942 0.558569 0.031 Uiso 1 1 calc R U . . .
C14 C 0.06849(9) 0.3878(2) 0.55100(6) 0.0235(5) Uani 1 1 d . . . . .
C23 C 0.29778(11) 0.8607(3) 0.64282(6) 0.0311(6) Uani 1 1 d . . . . .
H23A H 0.262652 0.848738 0.647957 0.047 Uiso 1 1 d R U . A .
H23B H 0.306553 0.790236 0.631353 0.047 Uiso 1 1 d R U . . .
C24 C 0.26688(9) 0.9496(2) 0.59473(5) 0.0203(5) Uani 1 1 d . . . . .
C31 C 0.72439(9) 0.0583(2) 0.65016(6) 0.0219(5) Uani 1 1 d . . . . .
C32 C 0.69009(10) 0.1410(2) 0.60165(6) 0.0259(6) Uani 1 1 d . . . . .
H32A H 0.724176 0.154121 0.596781 0.031 Uiso 1 1 calc R U . . .
H32B H 0.678350 0.212479 0.610855 0.031 Uiso 1 1 calc R U . . .
C33 C 0.65812(9) 0.1144(2) 0.57283(6) 0.0233(5) Uani 1 1 d . . . . .
H33A H 0.666298 0.168042 0.556683 0.028 Uiso 1 1 calc R U . . .
H33B H 0.664845 0.034840 0.566185 0.028 Uiso 1 1 calc R U . . .
C34 C 0.57130(9) 0.1122(2) 0.54981(5) 0.0204(5) Uani 1 1 d . . . . .
C44 C 0.76841(9) 0.5497(2) 0.59275(5) 0.0200(5) Uani 1 1 d . . . . .
C111 C 0.19698(11) 0.3475(2) 0.67052(6) 0.0307(6) Uani 1 1 d . . . . .
C112 C 0.22346(13) 0.2505(3) 0.68077(7) 0.0384(7) Uani 1 1 d . . . . .
C113 C 0.20152(18) 0.1662(3) 0.69756(8) 0.0575(11) Uani 1 1 d . . . . .
H113 H 0.219935 0.100394 0.704436 0.069 Uiso 1 1 calc R U . . .
C114 C 0.15431(19) 0.1765(4) 0.70423(8) 0.0649(13) Uani 1 1 d . . . . .
H114 H 0.140056 0.118787 0.715836 0.078 Uiso 1 1 calc R U . . .
C115 C 0.12694(16) 0.2721(3) 0.69399(8) 0.0538(10) Uani 1 1 d . . . . .
H115 H 0.093838 0.279733 0.698410 0.065 Uiso 1 1 calc R U . . .
C116 C 0.14837(13) 0.3558(3) 0.67734(7) 0.0422(8) Uani 1 1 d . . . . .
H116 H 0.129526 0.420727 0.670338 0.051 Uiso 1 1 calc R U . . .
C121 C 0.27032(10) 0.4319(2) 0.64455(6) 0.0276(6) Uani 1 1 d . . . . .
C122 C 0.30046(11) 0.3379(3) 0.65218(7) 0.0353(7) Uani 1 1 d . . . . .
C123 C 0.34796(12) 0.3340(3) 0.64264(8) 0.0496(9) Uani 1 1 d . . . . .
H123 H 0.368169 0.269202 0.647821 0.059 Uiso 1 1 calc R U . . .
C124 C 0.36563(12) 0.4212(4) 0.62614(8) 0.0517(10) Uani 1 1 d . . . . .
H124 H 0.397668 0.416423 0.619689 0.062 Uiso 1 1 calc R U . . .
C125 C 0.33679(12) 0.5167(4) 0.61883(8) 0.0475(9) Uani 1 1 d . . . . .
H125 H 0.349000 0.578619 0.607675 0.057 Uiso 1 1 calc R U . . .
C126 C 0.28984(11) 0.5208(3) 0.62798(7) 0.0362(7) Uani 1 1 d . . . . .
H126 H 0.270135 0.586485 0.622802 0.043 Uiso 1 1 calc R U . . .
C131 C 0.21689(10) 0.5562(2) 0.67230(6) 0.0257(5) Uani 1 1 d . . . . .
C132 C 0.18570(11) 0.6483(2) 0.66576(7) 0.0319(6) Uani 1 1 d . . . . .
H132 H 0.162373 0.644652 0.648661 0.038 Uiso 1 1 calc R U . . .
C133 C 0.18813(12) 0.7470(3) 0.68412(7) 0.0370(7) Uani 1 1 d . . . . .
H133 H 0.166784 0.810310 0.679448 0.044 Uiso 1 1 calc R U . . .
C134 C 0.22156(12) 0.7510(3) 0.70877(7) 0.0362(7) Uani 1 1 d . . . . .
C135 C 0.25299(12) 0.6596(3) 0.71613(7) 0.0370(7) Uani 1 1 d . . . . .
H135 H 0.275971 0.663366 0.733401 0.044 Uiso 1 1 calc R U . . .
C136 C 0.25023(11) 0.5628(3) 0.69783(6) 0.0319(6) Uani 1 1 d . . . . .
H136 H 0.271479 0.499534 0.702747 0.038 Uiso 1 1 calc R U . . .
C141 C 0.01765(9) 0.4051(2) 0.56252(6) 0.0254(5) Uani 1 1 d . . . . .
C142 C 0.00364(10) 0.5113(2) 0.57358(6) 0.0283(6) Uani 1 1 d . . . . .
C143 C -0.03976(11) 0.5233(3) 0.58737(7) 0.0385(7) Uani 1 1 d . . . . .
H143 H -0.048519 0.596491 0.594882 0.046 Uiso 1 1 calc R U . . .
C144 C -0.06996(11) 0.4302(3) 0.59016(8) 0.0432(8) Uani 1 1 d . . . . .
H144 H -0.098877 0.438009 0.600271 0.052 Uiso 1 1 calc R U . . .
C145 C -0.05794(12) 0.3248(3) 0.57812(8) 0.0430(8) Uani 1 1 d . . . . .
H145 H -0.079341 0.260746 0.579199 0.052 Uiso 1 1 calc R U . . .
C146 C -0.01463(11) 0.3126(3) 0.56448(7) 0.0356(7) Uani 1 1 d . . . . .
H146 H -0.006740 0.239913 0.556314 0.043 Uiso 1 1 calc R U . . .
C151 C 0.08322(9) 0.4915(2) 0.53197(6) 0.0248(5) Uani 1 1 d . . . . .
C152 C 0.07262(10) 0.6039(2) 0.54030(6) 0.0276(6) Uani 1 1 d . . . . .
C153 C 0.08960(11) 0.6990(3) 0.52480(7) 0.0342(6) Uani 1 1 d . . . . .
H153 H 0.080928 0.775001 0.530333 0.041 Uiso 1 1 calc R U . . .
C154 C 0.11882(12) 0.6824(3) 0.50157(7) 0.0393(7) Uani 1 1 d . . . . .
H154 H 0.130618 0.746863 0.491178 0.047 Uiso 1 1 calc R U . . .
C155 C 0.13101(12) 0.5719(3) 0.49335(7) 0.0393(7) Uani 1 1 d . . . . .
H155 H 0.151676 0.560264 0.477552 0.047 Uiso 1 1 calc R U . . .
C156 C 0.11296(11) 0.4776(3) 0.50827(6) 0.0318(6) Uani 1 1 d . . . . .
H156 H 0.121052 0.401928 0.502188 0.038 Uiso 1 1 calc R U . . .
C161 C 0.06847(9) 0.2766(2) 0.53231(6) 0.0252(5) Uani 1 1 d . . . . .
C162 C 0.09206(11) 0.1768(2) 0.54305(7) 0.0330(6) Uani 1 1 d . . . . .
H162 H 0.109179 0.176566 0.562594 0.040 Uiso 1 1 calc R U . . .
C163 C 0.09093(12) 0.0768(3) 0.52547(8) 0.0389(7) Uani 1 1 d . . . . .
H163 H 0.107800 0.009308 0.532703 0.047 Uiso 1 1 calc R U . . .
C164 C 0.06499(11) 0.0775(3) 0.49750(7) 0.0363(7) Uani 1 1 d . . . . .
C165 C 0.03960(11) 0.1742(3) 0.48671(7) 0.0340(6) Uani 1 1 d . . . . .
H165 H 0.021145 0.172746 0.467583 0.041 Uiso 1 1 calc R U . . .
C166 C 0.04146(10) 0.2730(3) 0.50416(6) 0.0299(6) Uani 1 1 d . . . . .
H166 H 0.024063 0.339663 0.496883 0.036 Uiso 1 1 calc R U . . .
C241 C 0.28525(9) 0.8481(2) 0.57689(6) 0.0225(5) Uani 1 1 d . . . . .
C242 C 0.25865(10) 0.7492(2) 0.56858(6) 0.0262(6) Uani 1 1 d . . . . .
C243 C 0.28033(12) 0.6590(3) 0.55359(7) 0.0366(7) Uani 1 1 d . . . . .
H243 H 0.261718 0.592038 0.547981 0.044 Uiso 1 1 calc R U . . .
C244 C 0.32813(13) 0.6661(3) 0.54688(7) 0.0405(8) Uani 1 1 d . . . . .
H244 H 0.342695 0.603990 0.536959 0.049 Uiso 1 1 calc R U . . .
C245 C 0.35493(12) 0.7645(3) 0.55472(7) 0.0388(7) Uani 1 1 d . . . . .
H245 H 0.387945 0.770547 0.550017 0.047 Uiso 1 1 calc R U . . .
C246 C 0.33363(11) 0.8537(3) 0.56937(7) 0.0325(6) Uani 1 1 d . . . . .
H246 H 0.352362 0.920979 0.574497 0.039 Uiso 1 1 calc R U . . .
C251 C 0.21371(9) 0.9392(2) 0.60292(6) 0.0218(5) Uani 1 1 d . . . . .
C252 C 0.18238(10) 0.8472(2) 0.59571(6) 0.0264(6) Uani 1 1 d . . . . .
C253 C 0.13447(11) 0.8478(3) 0.60443(8) 0.0387(7) Uani 1 1 d . . . . .
H253 H 0.113610 0.783824 0.599594 0.046 Uiso 1 1 calc R U . . .
C254 C 0.11736(11) 0.9398(3) 0.61986(8) 0.0442(8) Uani 1 1 d . . . . .
H254 H 0.084600 0.940274 0.625210 0.053 Uiso 1 1 calc R U . . .
C255 C 0.14811(11) 1.0322(3) 0.62760(8) 0.0415(8) Uani 1 1 d . . . . .
H255 H 0.136789 1.095493 0.638646 0.050 Uiso 1 1 calc R U . . .
C256 C 0.19532(10) 1.0313(3) 0.61911(7) 0.0312(6) Uani 1 1 d . . . . .
H256 H 0.216071 1.095133 0.624384 0.037 Uiso 1 1 calc R U . . .
C261 C 0.26911(9) 1.0592(2) 0.57541(6) 0.0212(5) Uani 1 1 d . . . . .
C262 C 0.23609(11) 1.0685(2) 0.54966(6) 0.0298(6) Uani 1 1 d . . . . .
H262 H 0.213970 1.007057 0.544514 0.036 Uiso 1 1 calc R U . . .
C263 C 0.23519(11) 1.1656(3) 0.53163(6) 0.0337(6) Uani 1 1 d . . . . .
H263 H 0.212571 1.171192 0.514222 0.040 Uiso 1 1 calc R U . . .
C264 C 0.26742(12) 1.2542(2) 0.53915(6) 0.0317(6) Uani 1 1 d . . . . .
C265 C 0.30039(11) 1.2483(2) 0.56433(7) 0.0308(6) Uani 1 1 d . . . . .
H265 H 0.322382 1.310113 0.569276 0.037 Uiso 1 1 calc R U . . .
C266 C 0.30093(10) 1.1498(2) 0.58246(6) 0.0258(5) Uani 1 1 d . . . . .
H266 H 0.323496 1.144917 0.599912 0.031 Uiso 1 1 calc R U . . .
C311 C 0.77737(9) 0.0665(2) 0.64102(6) 0.0239(5) Uani 1 1 d . . . . .
C312 C 0.80974(10) 0.1570(2) 0.64755(6) 0.0283(6) Uani 1 1 d . . . . .
C313 C 0.85692(11) 0.1552(3) 0.63734(7) 0.0377(7) Uani 1 1 d . . . . .
H313 H 0.878449 0.218348 0.641740 0.045 Uiso 1 1 calc R U . . .
C314 C 0.87200(11) 0.0636(3) 0.62119(7) 0.0420(8) Uani 1 1 d . . . . .
H314 H 0.903885 0.063257 0.614414 0.050 Uiso 1 1 calc R U . . .
C315 C 0.84077(11) -0.0287(3) 0.61470(7) 0.0391(7) Uani 1 1 d . . . . .
H315 H 0.851180 -0.093217 0.603732 0.047 Uiso 1 1 calc R U . . .
C316 C 0.79406(10) -0.0259(3) 0.62444(6) 0.0309(6) Uani 1 1 d . . . . .
H316 H 0.772644 -0.088935 0.619657 0.037 Uiso 1 1 calc R U . . .
C321 C 0.70810(10) 0.1617(2) 0.66830(6) 0.0259(6) Uani 1 1 d . . . . .
C322 C 0.73739(11) 0.2549(2) 0.67826(6) 0.0301(6) Uani 1 1 d . . . . .
C323 C 0.71930(13) 0.3415(3) 0.69622(7) 0.0402(7) Uani 1 1 d . . . . .
H323 H 0.739845 0.403940 0.702999 0.048 Uiso 1 1 calc R U . . .
C324 C 0.67235(14) 0.3367(3) 0.70408(7) 0.0433(8) Uani 1 1 d . . . . .
H324 H 0.660544 0.395368 0.716495 0.052 Uiso 1 1 calc R U . . .
C325 C 0.64162(13) 0.2462(3) 0.69395(7) 0.0411(8) Uani 1 1 d . . . . .
H325 H 0.608727 0.243537 0.699033 0.049 Uiso 1 1 calc R U . . .
C326 C 0.65982(11) 0.1600(3) 0.67633(7) 0.0331(6) Uani 1 1 d . . . . .
H326 H 0.638968 0.098107 0.669522 0.040 Uiso 1 1 calc R U . . .
C331 C 0.72247(9) -0.0492(2) 0.67052(6) 0.0225(5) Uani 1 1 d . . . . .
C332 C 0.75330(10) -0.0539(2) 0.69714(6) 0.0280(6) Uani 1 1 d . . . . .
H332 H 0.774564 0.009135 0.702292 0.034 Uiso 1 1 calc R U . . .
C333 C 0.75365(11) -0.1485(3) 0.71630(6) 0.0303(6) Uani 1 1 d . . . . .
H333 H 0.775144 -0.150917 0.734266 0.036 Uiso 1 1 calc R U . . .
C334 C 0.72216(11) -0.2392(2) 0.70878(7) 0.0312(6) Uani 1 1 d . . . . .
C335 C 0.69153(11) -0.2379(3) 0.68269(7) 0.0328(6) Uani 1 1 d . . . . .
H335 H 0.670353 -0.301242 0.677723 0.039 Uiso 1 1 calc R U . . .
C336 C 0.69172(10) -0.1428(2) 0.66350(6) 0.0287(6) Uani 1 1 d . . . . .
H336 H 0.670568 -0.141762 0.645381 0.034 Uiso 1 1 calc R U . . .
C341 C 0.58611(9) 0.0100(2) 0.53044(6) 0.0218(5) Uani 1 1 d . . . . .
C342 C 0.57568(9) -0.1036(2) 0.53845(6) 0.0245(5) Uani 1 1 d . . . . .
C343 C 0.59203(11) -0.1971(2) 0.52257(7) 0.0317(6) Uani 1 1 d . . . . .
H343 H 0.583543 -0.273310 0.528015 0.038 Uiso 1 1 calc R U . . .
C344 C 0.62057(12) -0.1796(3) 0.49891(7) 0.0369(7) Uani 1 1 d . . . . .
H344 H 0.632055 -0.243495 0.488141 0.044 Uiso 1 1 calc R U . . .
C345 C 0.63230(12) -0.0683(3) 0.49102(7) 0.0367(7) Uani 1 1 d . . . . .
H345 H 0.652298 -0.055631 0.474932 0.044 Uiso 1 1 calc R U . . .
C346 C 0.61501(10) 0.0249(3) 0.50646(6) 0.0296(6) Uani 1 1 d . . . . .
H346 H 0.623057 0.100826 0.500553 0.036 Uiso 1 1 calc R U . . .
C351 C 0.52054(9) 0.0936(2) 0.56161(6) 0.0229(5) Uani 1 1 d . . . . .
C352 C 0.50712(9) -0.0134(2) 0.57243(6) 0.0253(5) Uani 1 1 d . . . . .
C353 C 0.46385(10) -0.0273(3) 0.58641(7) 0.0342(6) Uani 1 1 d . . . . .
H353 H 0.455214 -0.101098 0.593563 0.041 Uiso 1 1 calc R U . . .
C354 C 0.43364(10) 0.0661(3) 0.58983(7) 0.0375(7) Uani 1 1 d . . . . .
H354 H 0.404849 0.057359 0.600028 0.045 Uiso 1 1 calc R U . . .
C355 C 0.44545(11) 0.1726(3) 0.57836(7) 0.0381(7) Uani 1 1 d . . . . .
H355 H 0.424233 0.236600 0.580097 0.046 Uiso 1 1 calc R U . . .
C356 C 0.48828(10) 0.1857(3) 0.56433(7) 0.0316(6) Uani 1 1 d . . . . .
H356 H 0.495890 0.258998 0.556368 0.038 Uiso 1 1 calc R U . . .
C361 C 0.57020(9) 0.2238(2) 0.53117(6) 0.0223(5) Uani 1 1 d . . . . .
C362 C 0.59412(10) 0.3237(2) 0.54136(6) 0.0269(6) Uani 1 1 d . . . . .
H362 H 0.612234 0.324142 0.560601 0.032 Uiso 1 1 calc R U . . .
C363 C 0.59197(11) 0.4236(2) 0.52379(7) 0.0312(6) Uani 1 1 d . . . . .
H363 H 0.609035 0.491110 0.530772 0.037 Uiso 1 1 calc R U . . .
C364 C 0.56484(10) 0.4231(2) 0.49624(6) 0.0293(6) Uani 1 1 d . . . . .
C365 C 0.53925(10) 0.3262(2) 0.48582(6) 0.0293(6) Uani 1 1 d . . . . .
H365 H 0.519985 0.327595 0.466966 0.035 Uiso 1 1 calc R U . . .
C366 C 0.54214(10) 0.2273(2) 0.50329(6) 0.0260(6) Uani 1 1 d . . . . .
H366 H 0.524728 0.160382 0.496231 0.031 Uiso 1 1 calc R U . . .
C441 C 0.78563(10) 0.6511(2) 0.57432(6) 0.0244(5) Uani 1 1 d . . . . .
C442 C 0.75879(11) 0.7497(2) 0.56631(6) 0.0298(6) Uani 1 1 d . . . . .
C443 C 0.77905(14) 0.8395(3) 0.55064(7) 0.0415(8) Uani 1 1 d . . . . .
H443 H 0.759944 0.905838 0.545164 0.050 Uiso 1 1 calc R U . . .
C444 C 0.82618(15) 0.8327(3) 0.54311(7) 0.0481(9) Uani 1 1 d . . . . .
H444 H 0.840045 0.894895 0.532831 0.058 Uiso 1 1 calc R U . . .
C445 C 0.85376(14) 0.7346(3) 0.55054(7) 0.0460(9) Uani 1 1 d . . . . .
H445 H 0.886442 0.729026 0.545178 0.055 Uiso 1 1 calc R U . . .
C446 C 0.83351(12) 0.6456(3) 0.56569(7) 0.0366(7) Uani 1 1 d . . . . .
H446 H 0.852512 0.578476 0.570449 0.044 Uiso 1 1 calc R U . . .
C451 C 0.71680(9) 0.5627(2) 0.60318(6) 0.0216(5) Uani 1 1 d . . . . .
C452 C 0.68552(10) 0.6548(2) 0.59696(6) 0.0289(6) Uani 1 1 d . . . . .
C453 C 0.63925(11) 0.6575(3) 0.60840(8) 0.0412(8) Uani 1 1 d . . . . .
H453 H 0.618246 0.721667 0.604142 0.049 Uiso 1 1 calc R U . . .
C454 C 0.62431(11) 0.5685(3) 0.62557(9) 0.0468(9) Uani 1 1 d . . . . .
H454 H 0.593106 0.571121 0.633266 0.056 Uiso 1 1 calc R U . . .
C455 C 0.65465(12) 0.4747(3) 0.63171(8) 0.0412(7) Uani 1 1 d . . . . .
H455 H 0.644340 0.412216 0.643457 0.049 Uiso 1 1 calc R U . . .
C456 C 0.69976(10) 0.4727(3) 0.62071(7) 0.0313(6) Uani 1 1 d . . . . .
H456 H 0.720352 0.407806 0.625097 0.038 Uiso 1 1 calc R U . . .
C461 C 0.76802(9) 0.4409(2) 0.57297(5) 0.0206(5) Uani 1 1 d . . . . .
C462 C 0.79921(10) 0.3479(2) 0.57901(6) 0.0247(5) Uani 1 1 d . . . . .
H462 H 0.822411 0.350471 0.596188 0.030 Uiso 1 1 calc R U . . .
C463 C 0.79724(11) 0.2509(2) 0.56040(6) 0.0286(6) Uani 1 1 d . . . . .
H463 H 0.818867 0.187911 0.564789 0.034 Uiso 1 1 calc R U . . .
C464 C 0.76349(11) 0.2477(2) 0.53559(6) 0.0290(6) Uani 1 1 d . . . . .
C465 C 0.73164(11) 0.3386(3) 0.52894(6) 0.0327(6) Uani 1 1 d . . . . .
H465 H 0.708448 0.335459 0.511770 0.039 Uiso 1 1 calc R U . . .
C466 C 0.73411(10) 0.4343(2) 0.54775(6) 0.0284(6) Uani 1 1 d . . . . .
H466 H 0.712216 0.496805 0.543346 0.034 Uiso 1 1 calc R U . . .
S21 S 0.44252(3) 1.12068(7) 0.67109(2) 0.0350(2) Uani 0.9012(12) 1 d D . P A 1
Cl21 Cl 0.43325(4) 0.42357(8) 0.76212(3) 0.0562(3) Uani 0.9012(12) 1 d D . P A 1
N21 N 0.38202(9) 0.8612(2) 0.66436(5) 0.0238(5) Uani 0.9012(12) 1 d D . P A 1
H21 H 0.388280 0.907589 0.650814 0.036 Uiso 0.9012(12) 1 d R U P A 1
C21 C 0.41929(10) 0.8695(2) 0.69100(6) 0.0211(6) Uani 0.9012(12) 1 d D . P A 1
C22 C 0.33148(11) 0.8760(3) 0.67108(7) 0.0375(6) Uani 0.9012(12) 1 d D . P A 1
H22A H 0.327051 0.953975 0.679504 0.045 Uiso 0.9012(12) 1 calc R U P A 1
H22B H 0.323433 0.818574 0.686392 0.045 Uiso 0.9012(12) 1 calc R U P A 1
C211 C 0.46975(5) 0.89235(15) 0.67803(4) 0.0224(6) Uani 0.9012(12) 1 d DG . P A 1
C212 C 0.48067(6) 1.00223(13) 0.66803(4) 0.0259(6) Uani 0.9012(12) 1 d DG . P A 1
C213 C 0.52394(7) 1.02162(13) 0.65475(4) 0.0307(7) Uani 0.9012(12) 1 d DG . P A 1
H213 H 0.531402 1.096722 0.647921 0.037 Uiso 0.9012(12) 1 calc R U P A 1
C214 C 0.55630(6) 0.93114(17) 0.65147(5) 0.0315(7) Uani 0.9012(12) 1 d DG . P A 1
H214 H 0.585878 0.944399 0.642398 0.038 Uiso 0.9012(12) 1 calc R U P A 1
C215 C 0.54538(6) 0.82126(15) 0.66147(5) 0.0321(7) Uani 0.9012(12) 1 d DG . P A 1
H215 H 0.567501 0.759421 0.659227 0.039 Uiso 0.9012(12) 1 calc R U P A 1
C216 C 0.50211(7) 0.80186(12) 0.67475(5) 0.0277(6) Uani 0.9012(12) 1 d DG . P A 1
H216 H 0.494649 0.726766 0.681580 0.033 Uiso 0.9012(12) 1 calc R U P A 1
C221 C 0.40545(7) 0.97060(13) 0.71199(4) 0.0227(6) Uani 0.9012(12) 1 d DG . P A 1
C222 C 0.41280(7) 1.08354(15) 0.70288(4) 0.0249(6) Uani 0.9012(12) 1 d DG . P A 1
C223 C 0.39490(8) 1.17480(12) 0.71896(4) 0.0311(7) Uani 0.9012(12) 1 d DG . P A 1
H223 H 0.399923 1.251988 0.712735 0.037 Uiso 0.9012(12) 1 calc R U P A 1
C224 C 0.36966(8) 1.15311(15) 0.74415(4) 0.0357(7) Uani 0.9012(12) 1 d DG . P A 1
H224 H 0.357434 1.215480 0.755148 0.043 Uiso 0.9012(12) 1 calc R U P A 1
C225 C 0.36232(7) 1.04017(17) 0.75326(4) 0.0351(7) Uani 0.9012(12) 1 d DG . P A 1
H225 H 0.345069 1.025347 0.770483 0.042 Uiso 0.9012(12) 1 calc R U P A 1
C226 C 0.38021(7) 0.94891(13) 0.73718(4) 0.0286(6) Uani 0.9012(12) 1 d DG . P A 1
H226 H 0.375194 0.871720 0.743405 0.034 Uiso 0.9012(12) 1 calc R U P A 1
C231 C 0.42160(7) 0.75410(13) 0.70831(4) 0.0232(6) Uani 0.9012(12) 1 d DG . P A 1
C232 C 0.45217(7) 0.74749(14) 0.73494(4) 0.0285(6) Uani 0.9012(12) 1 d DG . P A 1
H232 H 0.470468 0.813127 0.742042 0.034 Uiso 0.9012(12) 1 calc R U P A 1
C233 C 0.45595(7) 0.64484(17) 0.75116(4) 0.0320(7) Uani 0.9012(12) 1 d DG . P A 1
H233 H 0.476839 0.640323 0.769353 0.038 Uiso 0.9012(12) 1 calc R U P A 1
C234 C 0.42917(8) 0.54880(13) 0.74076(5) 0.0334(7) Uani 0.9012(12) 1 d DG . P A 1
C235 C 0.39861(7) 0.55541(14) 0.71414(5) 0.0351(7) Uani 0.9012(12) 1 d DG . P A 1
H235 H 0.380305 0.489771 0.707033 0.042 Uiso 0.9012(12) 1 calc R U P A 1
C236 C 0.39482(7) 0.65806(16) 0.69792(4) 0.0292(6) Uani 0.9012(12) 1 d DG . P A 1
H236 H 0.373934 0.662575 0.679722 0.035 Uiso 0.9012(12) 1 calc R U P A 1
C5 C 0.46393(17) 0.6237(4) 0.60828(11) 0.0582(11) Uani 0.9012(12) 1 d . . P A 1
H5A H 0.441400 0.600937 0.590948 0.087 Uiso 0.9012(12) 1 calc R U P A 1
H5B H 0.488630 0.676555 0.601545 0.087 Uiso 0.9012(12) 1 calc R U P A 1
H5C H 0.445610 0.662277 0.623352 0.087 Uiso 0.9012(12) 1 calc R U P A 1
C51 C 0.48889(8) 0.51743(17) 0.62220(5) 0.0393(8) Uani 0.9012(12) 1 d G . P A 1
C52 C 0.48389(9) 0.4894(2) 0.65219(5) 0.0451(9) Uani 0.9012(12) 1 d G . P A 1
H52 H 0.464830 0.536995 0.664021 0.054 Uiso 0.9012(12) 1 calc R U P A 1
C53 C 0.50677(11) 0.3917(2) 0.66488(4) 0.0575(12) Uani 0.9012(12) 1 d G . P A 1
H53 H 0.503354 0.372487 0.685386 0.069 Uiso 0.9012(12) 1 calc R U P A 1
N5 N 0.53466(10) 0.32199(18) 0.64758(6) 0.0623(10) Uani 0.9012(12) 1 d G . P A 1
C54 C 0.53966(9) 0.3500(2) 0.61758(6) 0.0546(10) Uani 0.9012(12) 1 d G . P A 1
H54 H 0.558714 0.302426 0.605758 0.066 Uiso 0.9012(12) 1 calc R U P A 1
C55 C 0.51677(9) 0.4478(2) 0.60489(4) 0.0454(9) Uani 0.9012(12) 1 d G . P A 1
H55 H 0.520190 0.466933 0.584392 0.055 Uiso 0.9012(12) 1 calc R U P A 1
S23 S 0.5000(3) 0.8918(7) 0.73538(18) 0.0375(6) Uani 0.0988(12) 1 d D . P A 2
Cl23 Cl 0.4101(3) 0.3036(6) 0.76366(17) 0.0375(6) Uani 0.0988(12) 1 d D . P A 2
N23 N 0.3640(7) 0.7746(17) 0.6765(5) 0.0375(6) Uani 0.0988(12) 1 d D . P A 2
H23 H 0.358757 0.713544 0.664943 0.056 Uiso 0.0988(12) 1 d R U P A 2
C26 C 0.4051(6) 0.7705(14) 0.7017(4) 0.0375(6) Uani 0.0988(12) 1 d D . P A 2
C27 C 0.33148(11) 0.8760(3) 0.67108(7) 0.0375(6) Uani 0.0988(12) 1 d D . P A 2
H27A H 0.351604 0.946058 0.669184 0.045 Uiso 0.0988(12) 1 calc R U P A 2
H27B H 0.311869 0.886711 0.688540 0.045 Uiso 0.0988(12) 1 calc R U P A 2
C271 C 0.4535(5) 0.7762(13) 0.6859(3) 0.0375(6) Uani 0.0988(12) 1 d DG . P A 2
C272 C 0.4953(5) 0.8286(13) 0.6997(3) 0.0375(6) Uani 0.0988(12) 1 d DG . P A 2
C273 C 0.5378(4) 0.8330(13) 0.6849(4) 0.0375(6) Uani 0.0988(12) 1 d DG . P A 2
H273 H 0.566294 0.868810 0.694319 0.045 Uiso 0.0988(12) 1 calc R U P A 2
C274 C 0.5385(5) 0.7850(13) 0.6563(4) 0.0375(6) Uani 0.0988(12) 1 d DG . P A 2
H274 H 0.567596 0.787990 0.646122 0.045 Uiso 0.0988(12) 1 calc R U P A 2
C275 C 0.4968(6) 0.7326(14) 0.6424(3) 0.0375(6) Uani 0.0988(12) 1 d DG . P A 2
H275 H 0.497342 0.699753 0.622879 0.045 Uiso 0.0988(12) 1 calc R U P A 2
C276 C 0.4543(5) 0.7282(13) 0.6573(3) 0.0375(6) Uani 0.0988(12) 1 d DG . P A 2
H276 H 0.425786 0.692335 0.647834 0.045 Uiso 0.0988(12) 1 calc R U P A 2
C281 C 0.3990(5) 0.8693(15) 0.7245(4) 0.0375(6) Uani 0.0988(12) 1 d DG . P A 2
C282 C 0.4388(4) 0.9203(16) 0.7409(4) 0.0375(6) Uani 0.0988(12) 1 d DG . P A 2
C283 C 0.4313(5) 0.9993(16) 0.7636(4) 0.0375(6) Uani 0.0988(12) 1 d DG . P A 2
H283 H 0.458501 1.034131 0.774827 0.045 Uiso 0.0988(12) 1 calc R U P A 2
C284 C 0.3840(6) 1.0272(16) 0.7699(4) 0.0375(6) Uani 0.0988(12) 1 d DG . P A 2
H284 H 0.378854 1.081209 0.785403 0.045 Uiso 0.0988(12) 1 calc R U P A 2
C285 C 0.3442(5) 0.9762(18) 0.7535(4) 0.0375(6) Uani 0.0988(12) 1 d DG . P A 2
H285 H 0.311854 0.995356 0.757789 0.045 Uiso 0.0988(12) 1 calc R U P A 2
C286 C 0.3517(4) 0.8973(17) 0.7308(4) 0.0375(6) Uani 0.0988(12) 1 d DG . P A 2
H286 H 0.324499 0.862423 0.719599 0.045 Uiso 0.0988(12) 1 calc R U P A 2
C291 C 0.4051(7) 0.6497(11) 0.7168(4) 0.0375(6) Uani 0.0988(12) 1 d DG . P A 2
C292 C 0.4322(7) 0.6352(12) 0.7444(4) 0.0375(6) Uani 0.0988(12) 1 d DG . P A 2
H292 H 0.450368 0.697949 0.753463 0.045 Uiso 0.0988(12) 1 calc R U P A 2
C293 C 0.4328(7) 0.5288(14) 0.7589(4) 0.0375(6) Uani 0.0988(12) 1 d DG . P A 2
H293 H 0.451342 0.518845 0.777828 0.045 Uiso 0.0988(12) 1 calc R U P A 2
C294 C 0.4063(7) 0.4369(11) 0.7457(4) 0.0375(6) Uani 0.0988(12) 1 d DG . P A 2
C295 C 0.3791(7) 0.4515(12) 0.7180(4) 0.0375(6) Uani 0.0988(12) 1 d DG . P A 2
H295 H 0.360984 0.388713 0.709007 0.045 Uiso 0.0988(12) 1 calc R U P A 2
C296 C 0.3785(7) 0.5579(14) 0.7036(4) 0.0375(6) Uani 0.0988(12) 1 d DG . P A 2
H296 H 0.360008 0.567816 0.684641 0.045 Uiso 0.0988(12) 1 calc R U P A 2
C8 C 0.459(2) 0.129(4) 0.6859(12) 0.082(6) Uani 0.0988(12) 1 d D U P A 2
H8A H 0.467897 0.050550 0.680018 0.124 Uiso 0.0988(12) 1 calc R U P A 2
H8B H 0.469122 0.140470 0.707416 0.124 Uiso 0.0988(12) 1 calc R U P A 2
H8C H 0.423908 0.140084 0.682055 0.124 Uiso 0.0988(12) 1 calc R U P A 2
C81 C 0.4849(12) 0.213(2) 0.6680(7) 0.082(6) Uani 0.0988(12) 1 d DG U P A 2
C82 C 0.4773(13) 0.330(3) 0.6732(8) 0.082(6) Uani 0.0988(12) 1 d DG U P A 2
H82 H 0.455203 0.353001 0.687301 0.099 Uiso 0.0988(12) 1 calc R U P A 2
C83 C 0.5020(15) 0.412(2) 0.6576(9) 0.082(6) Uani 0.0988(12) 1 d DG U P A 2
H83 H 0.496831 0.491844 0.661169 0.099 Uiso 0.0988(12) 1 calc R U P A 2
N8 N 0.5344(13) 0.378(3) 0.6370(8) 0.082(6) Uani 0.0988(12) 1 d DG U P A 2
C84 C 0.5420(12) 0.261(3) 0.6318(7) 0.082(6) Uani 0.0988(12) 1 d DG U P A 2
H84 H 0.564126 0.237954 0.617695 0.099 Uiso 0.0988(12) 1 calc R U P A 2
C85 C 0.5173(13) 0.179(2) 0.6473(8) 0.082(6) Uani 0.0988(12) 1 d DG U P A 2
H85 H 0.522498 0.099109 0.643827 0.099 Uiso 0.0988(12) 1 calc R U P A 2
S41 S 0.99961(3) 0.60977(9) 0.73549(2) 0.0378(2) Uani 0.8830(13) 1 d D . P B 1
Cl41 Cl 0.91054(4) 1.19838(8) 0.76265(3) 0.0509(3) Uani 0.8830(13) 1 d D . P B 1
N41 N 0.86385(9) 0.7311(2) 0.67716(5) 0.0209(5) Uani 0.8830(13) 1 d D . P B 1
H4 H 0.835847 0.753382 0.685103 0.031 Uiso 0.8830(13) 1 d R U P B 1
C41 C 0.90464(10) 0.7312(2) 0.70094(6) 0.0186(5) Uani 0.8830(13) 1 d D . P B 1
C42 C 0.85616(13) 0.6232(3) 0.66014(7) 0.0267(6) Uani 0.8830(13) 1 d D . P B 1
H42A H 0.853121 0.557870 0.674216 0.032 Uiso 0.8830(13) 1 calc R U P B 1
H42B H 0.884336 0.608081 0.648236 0.032 Uiso 0.8830(13) 1 calc R U P B 1
C43 C 0.80939(12) 0.6351(3) 0.63909(8) 0.0385(6) Uani 0.8830(13) 1 d D . P B 1
H43A H 0.780642 0.638281 0.651054 0.046 Uiso 0.8830(13) 1 calc R U P B 1
H43B H 0.810378 0.707219 0.627227 0.046 Uiso 0.8830(13) 1 calc R U P B 1
C411 C 0.95318(6) 0.72313(18) 0.68547(4) 0.0228(6) Uani 0.8830(13) 1 d DG . P B 1
C412 C 0.99513(7) 0.67261(19) 0.69956(4) 0.0293(7) Uani 0.8830(13) 1 d DG . P B 1
C413 C 1.03825(6) 0.6724(2) 0.68532(5) 0.0446(9) Uani 0.8830(13) 1 d DG . P B 1
H413 H 1.066925 0.637922 0.694949 0.054 Uiso 0.8830(13) 1 calc R U P B 1
C414 C 1.03942(7) 0.7228(2) 0.65699(5) 0.0505(10) Uani 0.8830(13) 1 d DG . P B 1
H414 H 1.068895 0.722679 0.647258 0.061 Uiso 0.8830(13) 1 calc R U P B 1
C415 C 0.99747(8) 0.7733(2) 0.64290(4) 0.0422(8) Uani 0.8830(13) 1 d DG . P B 1
H415 H 0.998272 0.807718 0.623536 0.051 Uiso 0.8830(13) 1 calc R U P B 1
C416 C 0.95435(7) 0.77348(18) 0.65714(4) 0.0311(7) Uani 0.8830(13) 1 d DG . P B 1
H416 H 0.925679 0.808001 0.647504 0.037 Uiso 0.8830(13) 1 calc R U P B 1
C421 C 0.89877(6) 0.63421(15) 0.72482(4) 0.0201(5) Uani 0.8830(13) 1 d DG . P B 1
C422 C 0.93854(5) 0.58157(17) 0.74084(4) 0.0260(6) Uani 0.8830(13) 1 d DG . P B 1
C423 C 0.93100(7) 0.50140(17) 0.76324(4) 0.0350(7) Uani 0.8830(13) 1 d DG . P B 1
H423 H 0.958179 0.465423 0.774186 0.042 Uiso 0.8830(13) 1 calc R U P B 1
C424 C 0.88369(8) 0.47388(17) 0.76961(4) 0.0374(8) Uani 0.8830(13) 1 d DG . P B 1
H424 H 0.878534 0.419086 0.784920 0.045 Uiso 0.8830(13) 1 calc R U P B 1
C425 C 0.84392(6) 0.52652(19) 0.75359(5) 0.0375(8) Uani 0.8830(13) 1 d DG . P B 1
H425 H 0.811581 0.507705 0.757951 0.045 Uiso 0.8830(13) 1 calc R U P B 1
C426 C 0.85146(5) 0.60668(17) 0.73120(4) 0.0293(7) Uani 0.8830(13) 1 d DG . P B 1
H426 H 0.824274 0.642661 0.720248 0.035 Uiso 0.8830(13) 1 calc R U P B 1
C431 C 0.90487(7) 0.85105(12) 0.71695(4) 0.0192(5) Uani 0.8830(13) 1 d DG . P B 1
C432 C 0.88037(7) 0.94457(16) 0.70310(4) 0.0274(6) Uani 0.8830(13) 1 d DG . P B 1
H432 H 0.862567 0.935396 0.683921 0.033 Uiso 0.8830(13) 1 calc R U P B 1
C433 C 0.88193(8) 1.05152(13) 0.71732(4) 0.0333(7) Uani 0.8830(13) 1 d DG . P B 1
H433 H 0.865186 1.115436 0.707853 0.040 Uiso 0.8830(13) 1 calc R U P B 1
C434 C 0.90799(8) 1.06494(13) 0.74539(4) 0.0281(7) Uani 0.8830(13) 1 d DG . P B 1
C435 C 0.93249(8) 0.97142(17) 0.75924(4) 0.0370(8) Uani 0.8830(13) 1 d DG . P B 1
H435 H 0.950294 0.980599 0.778421 0.044 Uiso 0.8830(13) 1 calc R U P B 1
C436 C 0.93093(8) 0.86447(14) 0.74502(4) 0.0327(7) Uani 0.8830(13) 1 d DG . P B 1
H436 H 0.947675 0.800557 0.754489 0.039 Uiso 0.8830(13) 1 calc R U P B 1
C6 C 0.9570(3) 0.3860(7) 0.67942(19) 0.127(4) Uani 0.8830(13) 1 d D . P B 1
H6A H 0.936117 0.425473 0.663599 0.190 Uiso 0.8830(13) 1 calc R U P B 1
H6B H 0.980926 0.440719 0.688895 0.190 Uiso 0.8830(13) 1 calc R U P B 1
H6C H 0.936777 0.355682 0.694721 0.190 Uiso 0.8830(13) 1 calc R U P B 1
C61 C 0.98324(11) 0.2889(2) 0.66579(7) 0.0524(10) Uani 0.8830(13) 1 d DG . P B 1
C62 C 0.97352(9) 0.1787(3) 0.67606(6) 0.0474(9) Uani 0.8830(13) 1 d DG . P B 1
H62 H 0.951613 0.168408 0.691257 0.057 Uiso 0.8830(13) 1 calc R U P B 1
C63 C 0.99584(13) 0.0835(2) 0.66410(7) 0.0656(13) Uani 0.8830(13) 1 d DG . P B 1
H63 H 0.989195 0.008154 0.671124 0.079 Uiso 0.8830(13) 1 calc R U P B 1
N6 N 1.02789(14) 0.0985(3) 0.64187(7) 0.0945(17) Uani 0.8830(13) 1 d DG . P B 1
C64 C 1.03762(12) 0.2087(4) 0.63160(7) 0.100(2) Uani 0.8830(13) 1 d DG . P B 1
H64 H 1.059522 0.218942 0.616410 0.120 Uiso 0.8830(13) 1 calc R U P B 1
C65 C 1.01529(12) 0.3039(3) 0.64356(8) 0.0807(16) Uani 0.8830(13) 1 d DG . P B 1
H65 H 1.021941 0.379198 0.636544 0.097 Uiso 0.8830(13) 1 calc R U P B 1
S43 S 0.9428(3) 0.3814(7) 0.67086(19) 0.0385(6) Uani 0.1170(13) 1 d D . P B 2
Cl43 Cl 0.9331(3) 1.0768(5) 0.76304(16) 0.0385(6) Uani 0.1170(13) 1 d D . P B 2
N43 N 0.8847(7) 0.6413(18) 0.6642(4) 0.0385(6) Uani 0.1170(13) 1 d D . P B 2
H43 H 0.893353 0.658934 0.646139 0.046 Uiso 0.1170(13) 1 d R U P B 2
C45 C 0.9193(6) 0.6313(12) 0.6907(4) 0.0385(6) Uani 0.1170(13) 1 d D . P B 2
C46 C 0.8334(8) 0.620(2) 0.6705(4) 0.0385(6) Uani 0.1170(13) 1 d D . P B 2
H46A H 0.821807 0.678143 0.684687 0.046 Uiso 0.1170(13) 1 calc R U P B 2
H46B H 0.828686 0.541728 0.678463 0.046 Uiso 0.1170(13) 1 calc R U P B 2
C47 C 0.80939(12) 0.6351(3) 0.63909(8) 0.0385(6) Uani 0.1170(13) 1 d D . P B 2
H47A H 0.775895 0.664590 0.640829 0.046 Uiso 0.1170(13) 1 calc R U P B 2
H47B H 0.827435 0.696118 0.629133 0.046 Uiso 0.1170(13) 1 calc R U P B 2
C471 C 0.9701(4) 0.6082(10) 0.6787(4) 0.0385(6) Uani 0.1170(13) 1 d DG . P B 2
C472 C 0.9814(4) 0.4979(9) 0.6692(3) 0.0385(6) Uani 0.1170(13) 1 d DG . P B 2
C473 C 1.0238(4) 0.4791(9) 0.6550(3) 0.0385(6) Uani 0.1170(13) 1 d DG . P B 2
H473 H 1.031525 0.403680 0.648521 0.046 Uiso 0.1170(13) 1 calc R U P B 2
C474 C 1.0549(5) 0.5707(11) 0.6502(4) 0.0385(6) Uani 0.1170(13) 1 d DG . P B 2
H474 H 1.083912 0.557846 0.640508 0.046 Uiso 0.1170(13) 1 calc R U P B 2
C475 C 1.0436(4) 0.6810(10) 0.6597(4) 0.0385(6) Uani 0.1170(13) 1 d DG . P B 2
H475 H 1.064898 0.743611 0.656473 0.046 Uiso 0.1170(13) 1 calc R U P B 2
C476 C 1.0012(4) 0.6998(9) 0.6740(3) 0.0385(6) Uani 0.1170(13) 1 d DG . P B 2
H476 H 0.993496 0.775210 0.680452 0.046 Uiso 0.1170(13) 1 calc R U P B 2
C481 C 0.9044(6) 0.5313(10) 0.7115(3) 0.0385(6) Uani 0.1170(13) 1 d DG . P B 2
C482 C 0.9129(6) 0.4179(12) 0.7031(3) 0.0385(6) Uani 0.1170(13) 1 d DG . P B 2
C483 C 0.8956(6) 0.3273(9) 0.7197(4) 0.0385(6) Uani 0.1170(13) 1 d DG . P B 2
H483 H 0.901446 0.249804 0.714005 0.046 Uiso 0.1170(13) 1 calc R U P B 2
C484 C 0.8698(6) 0.3499(11) 0.7446(3) 0.0385(6) Uani 0.1170(13) 1 d DG . P B 2
H484 H 0.857925 0.287941 0.755890 0.046 Uiso 0.1170(13) 1 calc R U P B 2
C485 C 0.8612(6) 0.4632(13) 0.7529(3) 0.0385(6) Uani 0.1170(13) 1 d DG . P B 2
H485 H 0.843535 0.478717 0.769908 0.046 Uiso 0.1170(13) 1 calc R U P B 2
C486 C 0.8785(7) 0.5539(10) 0.7363(4) 0.0385(6) Uani 0.1170(13) 1 d DG . P B 2
H486 H 0.872666 0.631358 0.742040 0.046 Uiso 0.1170(13) 1 calc R U P B 2
C491 C 0.9212(7) 0.7453(10) 0.7089(4) 0.0385(6) Uani 0.1170(13) 1 d DG . P B 2
C492 C 0.8940(6) 0.8411(13) 0.6988(3) 0.0385(6) Uani 0.1170(13) 1 d DG . P B 2
H492 H 0.872640 0.836442 0.680852 0.046 Uiso 0.1170(13) 1 calc R U P B 2
C493 C 0.8981(7) 0.9438(11) 0.7150(4) 0.0385(6) Uani 0.1170(13) 1 d DG . P B 2
H493 H 0.879563 1.009275 0.708128 0.046 Uiso 0.1170(13) 1 calc R U P B 2
C494 C 0.9295(7) 0.9506(11) 0.7413(4) 0.0385(6) Uani 0.1170(13) 1 d DG . P B 2
C495 C 0.9566(6) 0.8548(13) 0.7514(3) 0.0385(6) Uani 0.1170(13) 1 d DG . P B 2
H495 H 0.978045 0.859506 0.769422 0.046 Uiso 0.1170(13) 1 calc R U P B 2
C496 C 0.9525(6) 0.7522(11) 0.7352(4) 0.0385(6) Uani 0.1170(13) 1 d DG . P B 2
H496 H 0.971123 0.686671 0.742146 0.046 Uiso 0.1170(13) 1 calc R U P B 2
C7 C 0.9625(10) -0.1311(18) 0.6065(7) 0.053(3) Uani 0.1170(13) 1 d D . P B 2
H7A H 0.940558 -0.111854 0.588583 0.079 Uiso 0.1170(13) 1 calc R U P B 2
H7B H 0.943516 -0.165093 0.621937 0.079 Uiso 0.1170(13) 1 calc R U P B 2
H7C H 0.987139 -0.186577 0.600949 0.079 Uiso 0.1170(13) 1 calc R U P B 2
C71 C 0.9870(7) -0.0255(13) 0.6185(5) 0.053(3) Uani 0.1170(13) 1 d DG . P B 2
C72 C 1.0145(7) 0.0398(15) 0.6000(4) 0.053(3) Uani 0.1170(13) 1 d DG . P B 2
H72 H 1.017524 0.016110 0.579761 0.063 Uiso 0.1170(13) 1 calc R U P B 2
C73 C 1.0377(7) 0.1397(14) 0.6111(5) 0.053(3) Uani 0.1170(13) 1 d DG . P B 2
H73 H 1.056552 0.184343 0.598380 0.063 Uiso 0.1170(13) 1 calc R U P B 2
N7 N 1.0334(8) 0.1744(14) 0.6407(5) 0.053(3) Uani 0.1170(13) 1 d DG . P B 2
C74 C 1.0058(9) 0.1091(17) 0.6592(4) 0.053(3) Uani 0.1170(13) 1 d DG . P B 2
H74 H 1.002839 0.132740 0.679424 0.063 Uiso 0.1170(13) 1 calc R U P B 2
C75 C 0.9826(7) 0.0091(15) 0.6481(5) 0.053(3) Uani 0.1170(13) 1 d DG . P B 2
H75 H 0.963811 -0.035493 0.660806 0.063 Uiso 0.1170(13) 1 calc R U P B 2

loop_
_atom_site_aniso_label
_atom_site_aniso_U_11
_atom_site_aniso_U_22
_atom_site_aniso_U_33
_atom_site_aniso_U_23
_atom_site_aniso_U_13
_atom_site_aniso_U_12
Cl11 0.0948(8) 0.0334(4) 0.0502(5) -0.0161(4) 0.0146(5) -0.0123(5)
Cl12 0.0669(6) 0.0326(4) 0.0752(6) -0.0244(4) 0.0091(5) -0.0077(4)
Cl22 0.0908(7) 0.0255(4) 0.0414(4) 0.0114(3) 0.0101(4) 0.0065(4)
Cl31 0.0504(5) 0.0419(4) 0.0500(5) 0.0242(4) 0.0072(4) 0.0048(4)
Cl32 0.0591(5) 0.0281(4) 0.0519(5) 0.0165(3) 0.0035(4) 0.0062(4)
Cl42 0.0799(6) 0.0271(4) 0.0375(4) -0.0132(3) 0.0068(4) -0.0062(4)
S11 0.0621(6) 0.0314(4) 0.0640(6) 0.0087(4) -0.0162(5) 0.0127(4)
S12 0.0364(4) 0.0277(4) 0.0412(4) -0.0075(3) 0.0108(3) -0.0033(3)
S22 0.0328(4) 0.0272(4) 0.0540(5) -0.0119(3) 0.0018(3) -0.0083(3)
S31 0.0389(4) 0.0257(4) 0.0487(5) -0.0026(3) -0.0066(3) -0.0058(3)
S32 0.0361(4) 0.0247(3) 0.0361(4) 0.0071(3) 0.0095(3) 0.0018(3)
S42 0.0408(4) 0.0272(4) 0.0589(5) 0.0117(4) -0.0071(4) 0.0095(3)
N11 0.0249(11) 0.0224(11) 0.0226(11) 0.0009(9) -0.0010(9) 0.0001(9)
N12 0.0221(11) 0.0284(12) 0.0221(11) -0.0007(9) 0.0015(9) -0.0013(9)
N22 0.0218(11) 0.0229(11) 0.0222(11) -0.0010(9) -0.0033(8) 0.0000(9)
N31 0.0244(11) 0.0202(11) 0.0193(10) 0.0006(9) -0.0034(8) 0.0007(9)
N32 0.0207(11) 0.0237(11) 0.0199(10) 0.0015(9) 0.0003(8) -0.0003(9)
N42 0.0237(11) 0.0215(11) 0.0221(11) -0.0019(9) -0.0051(9) -0.0008(9)
C11 0.0277(14) 0.0240(13) 0.0227(13) 0.0016(10) -0.0019(10) 0.0009(11)
C12 0.0259(14) 0.0292(14) 0.0290(14) -0.0028(11) -0.0005(11) 0.0046(11)
C13 0.0222(13) 0.0320(14) 0.0240(13) -0.0030(11) 0.0018(10) -0.0017(11)
C14 0.0216(13) 0.0253(13) 0.0233(12) 0.0010(10) 0.0000(10) -0.0010(10)
C23 0.0311(15) 0.0302(15) 0.0305(14) 0.0069(12) -0.0051(11) -0.0011(12)
C24 0.0183(12) 0.0220(12) 0.0205(12) -0.0010(10) 0.0003(9) -0.0012(10)
C31 0.0217(12) 0.0232(13) 0.0202(12) -0.0003(10) -0.0017(10) 0.0006(10)
C32 0.0239(13) 0.0259(14) 0.0266(13) 0.0064(11) -0.0040(10) -0.0035(11)
C33 0.0192(12) 0.0277(13) 0.0226(12) 0.0034(10) 0.0001(10) 0.0011(10)
C34 0.0201(12) 0.0218(12) 0.0188(11) 0.0000(10) -0.0003(9) 0.0000(10)
C44 0.0193(12) 0.0192(12) 0.0207(12) -0.0011(9) -0.0020(9) -0.0003(9)
C111 0.0443(17) 0.0266(14) 0.0205(13) 0.0001(11) -0.0006(11) -0.0063(12)
C112 0.060(2) 0.0269(15) 0.0261(14) 0.0010(12) -0.0076(13) -0.0035(14)
C113 0.104(3) 0.0313(18) 0.0358(18) 0.0085(14) -0.002(2) -0.010(2)
C114 0.112(4) 0.049(2) 0.0357(19) 0.0056(17) 0.018(2) -0.032(2)
C115 0.071(3) 0.055(2) 0.0387(18) -0.0036(17) 0.0211(17) -0.027(2)
C116 0.0476(19) 0.0438(19) 0.0365(17) -0.0010(14) 0.0111(14) -0.0110(15)
C121 0.0268(14) 0.0290(14) 0.0255(13) -0.0038(11) -0.0055(10) 0.0018(11)
C122 0.0361(16) 0.0341(16) 0.0329(15) -0.0103(13) -0.0131(12) 0.0086(13)
C123 0.0348(17) 0.055(2) 0.055(2) -0.0199(18) -0.0188(15) 0.0189(16)
C124 0.0248(16) 0.081(3) 0.048(2) -0.020(2) -0.0022(14) 0.0013(17)
C125 0.0295(16) 0.070(2) 0.0427(18) -0.0048(17) 0.0038(14) -0.0048(16)
C126 0.0294(15) 0.0415(17) 0.0371(16) 0.0053(13) 0.0000(12) 0.0019(13)
C131 0.0285(14) 0.0254(13) 0.0232(13) 0.0005(10) 0.0033(10) -0.0034(11)
C132 0.0366(16) 0.0280(14) 0.0309(14) 0.0000(12) 0.0011(12) 0.0027(12)
C133 0.0480(18) 0.0264(15) 0.0380(16) 0.0009(12) 0.0118(14) 0.0021(13)
C134 0.0504(19) 0.0274(15) 0.0330(15) -0.0064(12) 0.0153(13) -0.0124(14)
C135 0.0447(18) 0.0393(17) 0.0266(14) -0.0050(13) 0.0019(12) -0.0094(14)
C136 0.0363(16) 0.0299(15) 0.0287(14) -0.0006(12) -0.0012(12) -0.0001(12)
C141 0.0208(13) 0.0291(14) 0.0260(13) 0.0001(11) 0.0003(10) -0.0023(11)
C142 0.0194(13) 0.0324(15) 0.0329(14) 0.0002(12) 0.0010(10) -0.0007(11)
C143 0.0295(15) 0.0422(18) 0.0447(18) -0.0031(14) 0.0076(13) 0.0047(13)
C144 0.0247(15) 0.057(2) 0.0496(19) -0.0015(16) 0.0122(13) -0.0039(14)
C145 0.0303(16) 0.0478(19) 0.052(2) -0.0005(16) 0.0098(14) -0.0121(14)
C146 0.0305(15) 0.0337(16) 0.0431(17) -0.0022(13) 0.0057(13) -0.0072(13)
C151 0.0228(13) 0.0264(13) 0.0244(13) 0.0019(11) -0.0028(10) -0.0016(11)
C152 0.0238(13) 0.0287(14) 0.0293(14) 0.0007(11) -0.0028(11) -0.0009(11)
C153 0.0350(16) 0.0263(14) 0.0404(16) 0.0033(12) -0.0013(13) -0.0016(12)
C154 0.0424(18) 0.0382(17) 0.0375(16) 0.0118(14) 0.0056(13) -0.0063(14)
C155 0.0481(19) 0.0418(18) 0.0301(15) 0.0048(13) 0.0142(13) -0.0045(15)
C156 0.0364(16) 0.0307(15) 0.0285(14) 0.0004(12) 0.0040(12) -0.0025(12)
C161 0.0221(13) 0.0245(13) 0.0290(13) -0.0003(11) 0.0020(10) -0.0032(10)
C162 0.0340(15) 0.0255(14) 0.0386(16) 0.0002(12) -0.0014(12) -0.0026(12)
C163 0.0388(17) 0.0246(15) 0.0527(19) 0.0013(13) 0.0003(14) -0.0006(13)
C164 0.0347(16) 0.0255(15) 0.0497(18) -0.0101(13) 0.0103(13) -0.0084(12)
C165 0.0338(15) 0.0364(16) 0.0319(15) -0.0060(13) 0.0022(12) -0.0067(13)
C166 0.0279(14) 0.0289(14) 0.0326(15) -0.0009(12) 0.0004(11) -0.0007(11)
C241 0.0245(13) 0.0229(13) 0.0201(12) 0.0026(10) 0.0022(10) 0.0050(10)
C242 0.0323(14) 0.0245(13) 0.0212(12) 0.0005(10) -0.0005(10) 0.0028(11)
C243 0.0519(19) 0.0263(15) 0.0309(15) -0.0056(12) 0.0008(13) 0.0052(13)
C244 0.057(2) 0.0344(17) 0.0313(15) -0.0012(13) 0.0097(14) 0.0187(15)
C245 0.0392(17) 0.0449(18) 0.0342(16) 0.0059(14) 0.0133(13) 0.0165(14)
C246 0.0281(14) 0.0333(15) 0.0370(15) 0.0026(12) 0.0087(12) 0.0024(12)
C251 0.0178(12) 0.0259(13) 0.0215(12) 0.0011(10) -0.0002(9) 0.0012(10)
C252 0.0234(13) 0.0267(14) 0.0285(13) 0.0033(11) -0.0004(10) -0.0022(11)
C253 0.0247(15) 0.0395(17) 0.0523(19) 0.0023(15) 0.0049(13) -0.0107(13)
C254 0.0236(15) 0.053(2) 0.058(2) 0.0025(17) 0.0144(14) -0.0006(14)
C255 0.0327(16) 0.0455(19) 0.0481(19) -0.0089(15) 0.0133(14) 0.0054(14)
C256 0.0257(14) 0.0317(15) 0.0367(15) -0.0074(12) 0.0051(11) -0.0003(12)
C261 0.0206(12) 0.0229(13) 0.0206(12) -0.0020(10) 0.0038(9) 0.0009(10)
C262 0.0345(15) 0.0285(14) 0.0254(13) 0.0011(11) -0.0032(11) -0.0033(12)
C263 0.0432(17) 0.0334(16) 0.0235(13) 0.0030(12) -0.0030(12) 0.0049(13)
C264 0.0479(18) 0.0208(13) 0.0279(14) 0.0036(11) 0.0117(12) 0.0072(12)
C265 0.0360(15) 0.0216(13) 0.0361(15) -0.0025(11) 0.0100(12) -0.0037(12)
C266 0.0254(13) 0.0244(13) 0.0277(13) -0.0016(11) 0.0025(10) -0.0011(11)
C311 0.0219(13) 0.0285(14) 0.0205(12) 0.0033(10) -0.0026(10) 0.0005(11)
C312 0.0292(14) 0.0290(14) 0.0251(13) 0.0095(11) -0.0071(11) -0.0009(11)
C313 0.0274(15) 0.0434(18) 0.0406(17) 0.0137(14) -0.0066(12) -0.0071(13)
C314 0.0252(15) 0.063(2) 0.0381(17) 0.0119(16) 0.0014(12) 0.0020(15)
C315 0.0317(16) 0.054(2) 0.0310(15) -0.0037(14) 0.0015(12) 0.0075(14)
C316 0.0260(14) 0.0356(16) 0.0305(14) -0.0071(12) -0.0005(11) 0.0010(12)
C321 0.0334(14) 0.0232(13) 0.0202(12) 0.0016(10) -0.0021(10) 0.0060(11)
C322 0.0402(16) 0.0242(14) 0.0247(13) 0.0032(11) -0.0042(11) 0.0032(12)
C323 0.057(2) 0.0275(15) 0.0345(16) -0.0071(13) -0.0046(14) 0.0038(14)
C324 0.064(2) 0.0308(16) 0.0346(16) -0.0046(13) 0.0037(15) 0.0139(15)
C325 0.0498(19) 0.0421(18) 0.0331(16) 0.0032(14) 0.0136(14) 0.0135(15)
C326 0.0374(16) 0.0300(15) 0.0324(15) -0.0002(12) 0.0058(12) 0.0037(13)
C331 0.0229(13) 0.0227(13) 0.0220(12) 0.0008(10) 0.0026(10) 0.0036(10)
C332 0.0314(14) 0.0270(14) 0.0250(13) 0.0012(11) -0.0007(11) 0.0005(11)
C333 0.0330(15) 0.0332(15) 0.0242(13) 0.0034(11) 0.0005(11) 0.0070(12)
C334 0.0332(15) 0.0277(14) 0.0341(15) 0.0090(12) 0.0118(12) 0.0084(12)
C335 0.0327(15) 0.0265(14) 0.0393(16) 0.0055(12) 0.0038(12) -0.0022(12)
C336 0.0298(14) 0.0269(14) 0.0289(14) 0.0018(11) -0.0005(11) 0.0004(11)
C341 0.0225(12) 0.0220(12) 0.0203(12) -0.0016(10) -0.0014(9) 0.0000(10)
C342 0.0235(13) 0.0251(13) 0.0241(13) -0.0006(10) -0.0021(10) -0.0005(10)
C343 0.0333(15) 0.0237(14) 0.0375(16) -0.0042(12) -0.0004(12) 0.0000(12)
C344 0.0414(17) 0.0321(16) 0.0374(16) -0.0112(13) 0.0053(13) 0.0063(13)
C345 0.0422(17) 0.0418(17) 0.0271(14) -0.0052(13) 0.0094(12) 0.0025(14)
C346 0.0338(15) 0.0289(14) 0.0265(14) 0.0011(11) 0.0046(11) 0.0005(12)
C351 0.0186(12) 0.0269(13) 0.0225(12) -0.0011(10) -0.0024(9) -0.0002(10)
C352 0.0206(12) 0.0297(14) 0.0253(13) 0.0009(11) -0.0003(10) -0.0016(11)
C353 0.0276(14) 0.0403(17) 0.0351(15) 0.0017(13) 0.0049(12) -0.0063(13)
C354 0.0208(14) 0.053(2) 0.0393(16) -0.0026(14) 0.0042(12) 0.0010(13)
C355 0.0264(15) 0.0446(18) 0.0439(17) -0.0023(14) 0.0059(13) 0.0089(13)
C356 0.0289(14) 0.0308(15) 0.0350(15) 0.0001(12) 0.0032(12) 0.0045(12)
C361 0.0203(12) 0.0230(13) 0.0238(12) 0.0001(10) 0.0025(10) 0.0033(10)
C362 0.0291(14) 0.0222(13) 0.0284(14) -0.0012(11) -0.0028(11) 0.0015(11)
C363 0.0319(15) 0.0203(13) 0.0409(16) -0.0001(12) 0.0001(12) 0.0004(11)
C364 0.0295(14) 0.0238(13) 0.0352(15) 0.0085(11) 0.0067(11) 0.0074(11)
C365 0.0305(14) 0.0310(15) 0.0259(13) 0.0028(11) -0.0001(11) 0.0034(12)
C366 0.0269(13) 0.0248(13) 0.0254(13) 0.0001(10) -0.0025(10) -0.0003(11)
C441 0.0318(14) 0.0216(13) 0.0196(12) -0.0025(10) 0.0007(10) -0.0051(11)
C442 0.0414(16) 0.0256(14) 0.0214(13) -0.0004(11) -0.0036(11) -0.0051(12)
C443 0.067(2) 0.0271(15) 0.0294(15) 0.0068(12) -0.0016(15) -0.0110(15)
C444 0.080(3) 0.0387(18) 0.0266(15) -0.0001(13) 0.0098(16) -0.0280(18)
C445 0.057(2) 0.047(2) 0.0370(17) -0.0098(15) 0.0211(15) -0.0224(17)
C446 0.0404(17) 0.0327(16) 0.0383(16) -0.0060(13) 0.0123(13) -0.0090(13)
C451 0.0222(12) 0.0208(12) 0.0210(12) -0.0032(10) -0.0024(9) -0.0011(10)
C452 0.0258(14) 0.0253(14) 0.0343(15) -0.0057(11) -0.0054(11) 0.0036(11)
C453 0.0246(15) 0.0376(17) 0.060(2) -0.0117(15) -0.0020(14) 0.0082(13)
C454 0.0243(15) 0.053(2) 0.065(2) -0.0197(18) 0.0139(15) -0.0042(15)
C455 0.0344(16) 0.0460(19) 0.0446(18) 0.0005(15) 0.0119(14) -0.0099(14)
C456 0.0281(14) 0.0302(15) 0.0360(15) 0.0057(12) 0.0041(12) -0.0013(12)
C461 0.0220(12) 0.0204(12) 0.0195(12) 0.0009(10) 0.0021(9) -0.0026(10)
C462 0.0250(13) 0.0215(13) 0.0272(13) -0.0008(10) -0.0003(10) 0.0006(10)
C463 0.0341(15) 0.0212(13) 0.0313(14) 0.0003(11) 0.0072(11) 0.0016(11)
C464 0.0425(16) 0.0202(13) 0.0257(13) -0.0051(10) 0.0106(12) -0.0087(12)
C465 0.0401(16) 0.0324(15) 0.0240(13) -0.0050(12) -0.0056(12) -0.0046(13)
C466 0.0331(15) 0.0269(14) 0.0237(13) -0.0025(11) -0.0058(11) 0.0016(12)
S21 0.0386(5) 0.0307(4) 0.0375(5) 0.0126(3) 0.0143(4) 0.0126(3)
Cl21 0.0728(7) 0.0289(5) 0.0658(7) 0.0167(4) 0.0000(5) 0.0011(4)
N21 0.0249(12) 0.0307(13) 0.0152(11) 0.0014(10) -0.0009(9) -0.0002(10)
C21 0.0190(13) 0.0248(14) 0.0189(13) -0.0001(11) -0.0023(10) 0.0014(11)
C22 0.0328(13) 0.0372(14) 0.0417(14) 0.0045(11) -0.0005(11) 0.0021(11)
C211 0.0215(13) 0.0268(14) 0.0182(13) -0.0037(11) -0.0016(10) 0.0028(11)
C212 0.0248(14) 0.0313(15) 0.0214(14) 0.0017(12) 0.0004(11) 0.0046(12)
C213 0.0282(15) 0.0373(17) 0.0268(15) 0.0050(13) 0.0033(12) 0.0021(13)
C214 0.0233(15) 0.0444(18) 0.0272(15) -0.0026(13) 0.0042(12) 0.0029(13)
C215 0.0254(15) 0.0354(18) 0.0356(18) -0.0067(14) 0.0028(13) 0.0061(13)
C216 0.0279(15) 0.0241(15) 0.0309(16) -0.0024(12) 0.0013(12) 0.0022(12)
C221 0.0182(13) 0.0287(14) 0.0206(13) 0.0002(11) -0.0014(10) 0.0033(11)
C222 0.0226(14) 0.0276(14) 0.0242(14) 0.0027(11) -0.0001(11) 0.0035(12)
C223 0.0305(16) 0.0286(16) 0.0335(16) -0.0010(13) -0.0009(13) 0.0069(13)
C224 0.0346(17) 0.0411(18) 0.0314(16) -0.0069(14) 0.0031(13) 0.0113(15)
C225 0.0348(17) 0.0468(19) 0.0245(15) -0.0054(14) 0.0074(13) 0.0024(15)
C226 0.0301(16) 0.0344(16) 0.0213(14) 0.0004(12) 0.0025(11) -0.0019(13)
C231 0.0201(14) 0.0260(14) 0.0236(14) -0.0007(11) 0.0022(11) 0.0012(11)
C232 0.0284(15) 0.0300(16) 0.0261(15) 0.0003(12) -0.0044(12) -0.0020(13)
C233 0.0334(17) 0.0325(16) 0.0290(16) 0.0041(13) -0.0037(13) 0.0022(14)
C234 0.0379(18) 0.0238(16) 0.0391(18) 0.0059(13) 0.0072(14) 0.0043(13)
C235 0.0354(18) 0.0217(15) 0.048(2) -0.0054(14) 0.0002(14) -0.0019(13)
C236 0.0272(15) 0.0289(15) 0.0306(16) -0.0038(12) -0.0026(12) 0.0015(12)
C5 0.058(3) 0.046(2) 0.070(3) 0.006(2) -0.001(2) -0.0074(19)
C51 0.0329(18) 0.0366(18) 0.048(2) -0.0072(15) 0.0002(15) -0.0101(14)
C52 0.047(2) 0.041(2) 0.048(2) -0.0099(16) 0.0043(17) -0.0141(17)
C53 0.074(3) 0.045(2) 0.050(2) 0.0012(18) -0.014(2) -0.022(2)
N5 0.057(2) 0.043(2) 0.083(3) -0.0042(19) -0.0192(19) -0.0042(17)
C54 0.044(2) 0.048(2) 0.070(3) -0.021(2) -0.003(2) -0.0048(18)
C55 0.0382(19) 0.049(2) 0.049(2) -0.0134(17) 0.0047(16) -0.0115(16)
S23 0.0328(13) 0.0372(14) 0.0417(14) 0.0045(11) -0.0005(11) 0.0021(11)
Cl23 0.0328(13) 0.0372(14) 0.0417(14) 0.0045(11) -0.0005(11) 0.0021(11)
N23 0.0328(13) 0.0372(14) 0.0417(14) 0.0045(11) -0.0005(11) 0.0021(11)
C26 0.0328(13) 0.0372(14) 0.0417(14) 0.0045(11) -0.0005(11) 0.0021(11)
C27 0.0328(13) 0.0372(14) 0.0417(14) 0.0045(11) -0.0005(11) 0.0021(11)
C271 0.0328(13) 0.0372(14) 0.0417(14) 0.0045(11) -0.0005(11) 0.0021(11)
C272 0.0328(13) 0.0372(14) 0.0417(14) 0.0045(11) -0.0005(11) 0.0021(11)
C273 0.0328(13) 0.0372(14) 0.0417(14) 0.0045(11) -0.0005(11) 0.0021(11)
C274 0.0328(13) 0.0372(14) 0.0417(14) 0.0045(11) -0.0005(11) 0.0021(11)
C275 0.0328(13) 0.0372(14) 0.0417(14) 0.0045(11) -0.0005(11) 0.0021(11)
C276 0.0328(13) 0.0372(14) 0.0417(14) 0.0045(11) -0.0005(11) 0.0021(11)
C281 0.0328(13) 0.0372(14) 0.0417(14) 0.0045(11) -0.0005(11) 0.0021(11)
C282 0.0328(13) 0.0372(14) 0.0417(14) 0.0045(11) -0.0005(11) 0.0021(11)
C283 0.0328(13) 0.0372(14) 0.0417(14) 0.0045(11) -0.0005(11) 0.0021(11)
C284 0.0328(13) 0.0372(14) 0.0417(14) 0.0045(11) -0.0005(11) 0.0021(11)
C285 0.0328(13) 0.0372(14) 0.0417(14) 0.0045(11) -0.0005(11) 0.0021(11)
C286 0.0328(13) 0.0372(14) 0.0417(14) 0.0045(11) -0.0005(11) 0.0021(11)
C291 0.0328(13) 0.0372(14) 0.0417(14) 0.0045(11) -0.0005(11) 0.0021(11)
C292 0.0328(13) 0.0372(14) 0.0417(14) 0.0045(11) -0.0005(11) 0.0021(11)
C293 0.0328(13) 0.0372(14) 0.0417(14) 0.0045(11) -0.0005(11) 0.0021(11)
C294 0.0328(13) 0.0372(14) 0.0417(14) 0.0045(11) -0.0005(11) 0.0021(11)
C295 0.0328(13) 0.0372(14) 0.0417(14) 0.0045(11) -0.0005(11) 0.0021(11)
C296 0.0328(13) 0.0372(14) 0.0417(14) 0.0045(11) -0.0005(11) 0.0021(11)
C8 0.082(6) 0.082(6) 0.082(6) 0.001(2) 0.007(2) -0.002(2)
C81 0.082(6) 0.082(6) 0.082(6) 0.001(2) 0.007(2) -0.002(2)
C82 0.082(6) 0.082(6) 0.082(6) 0.001(2) 0.007(2) -0.002(2)
C83 0.082(6) 0.082(6) 0.082(6) 0.001(2) 0.007(2) -0.002(2)
N8 0.082(6) 0.082(6) 0.082(6) 0.001(2) 0.007(2) -0.002(2)
C84 0.082(6) 0.082(6) 0.082(6) 0.001(2) 0.007(2) -0.002(2)
C85 0.082(6) 0.082(6) 0.082(6) 0.001(2) 0.007(2) -0.002(2)
S41 0.0245(4) 0.0501(5) 0.0371(5) 0.0065(4) -0.0078(3) 0.0047(4)
Cl41 0.0452(5) 0.0332(5) 0.0732(7) -0.0301(5) -0.0008(5) -0.0020(4)
N41 0.0198(11) 0.0216(12) 0.0198(11) -0.0049(9) -0.0061(9) 0.0023(9)
C41 0.0191(13) 0.0180(13) 0.0182(13) -0.0029(10) -0.0018(10) -0.0007(11)
C42 0.0306(17) 0.0223(15) 0.0257(15) -0.0056(12) -0.0067(13) 0.0000(13)
C43 0.0421(14) 0.0294(12) 0.0430(14) -0.0088(10) -0.0024(11) -0.0017(10)
C411 0.0239(14) 0.0209(14) 0.0235(14) -0.0039(11) 0.0022(11) -0.0023(11)
C412 0.0266(15) 0.0292(16) 0.0321(16) -0.0041(13) 0.0031(12) 0.0001(13)
C413 0.0257(17) 0.054(2) 0.054(2) -0.0028(18) 0.0059(15) 0.0006(16)
C414 0.037(2) 0.058(3) 0.060(2) -0.005(2) 0.0244(18) -0.0055(18)
C415 0.050(2) 0.043(2) 0.0355(18) -0.0008(16) 0.0192(16) -0.0068(17)
C416 0.0386(18) 0.0294(16) 0.0261(15) -0.0009(13) 0.0079(13) -0.0018(14)
C421 0.0228(13) 0.0187(13) 0.0186(13) -0.0022(10) -0.0004(10) 0.0009(11)
C422 0.0306(16) 0.0248(15) 0.0222(14) -0.0009(11) -0.0004(11) 0.0036(12)
C423 0.051(2) 0.0262(16) 0.0270(16) 0.0028(13) -0.0013(14) 0.0084(15)
C424 0.061(2) 0.0248(16) 0.0277(16) 0.0040(13) 0.0120(15) 0.0005(15)
C425 0.0424(19) 0.0311(18) 0.0413(19) 0.0010(14) 0.0169(15) -0.0068(15)
C426 0.0308(16) 0.0274(16) 0.0301(16) -0.0002(13) 0.0051(13) -0.0015(13)
C431 0.0203(13) 0.0195(13) 0.0180(13) -0.0038(10) 0.0027(10) -0.0040(11)
C432 0.0316(16) 0.0225(15) 0.0267(15) -0.0019(12) -0.0057(12) 0.0022(12)
C433 0.0341(17) 0.0248(16) 0.0394(18) -0.0054(13) -0.0055(14) 0.0034(13)
C434 0.0268(15) 0.0219(15) 0.0360(17) -0.0083(12) 0.0056(13) -0.0032(12)
C435 0.050(2) 0.0307(17) 0.0272(16) -0.0106(13) -0.0118(14) -0.0040(15)
C436 0.0434(19) 0.0237(16) 0.0283(16) -0.0022(12) -0.0121(14) 0.0010(14)
C6 0.133(7) 0.104(5) 0.133(7) -0.076(5) -0.052(5) 0.060(5)
C61 0.050(2) 0.048(2) 0.055(2) -0.0116(19) -0.0172(18) 0.0052(18)
C62 0.0338(19) 0.067(3) 0.040(2) 0.0017(18) -0.0017(15) -0.0037(18)
C63 0.074(4) 0.053(3) 0.068(3) 0.005(2) -0.007(2) 0.006(2)
N6 0.098(4) 0.124(4) 0.062(3) -0.007(3) 0.013(2) 0.069(3)
C64 0.060(3) 0.171(6) 0.071(4) 0.058(4) 0.021(3) 0.047(4)
C65 0.051(3) 0.090(4) 0.098(4) 0.054(3) -0.006(2) -0.004(3)
S43 0.0421(14) 0.0294(12) 0.0430(14) -0.0088(10) -0.0024(11) -0.0017(10)
Cl43 0.0421(14) 0.0294(12) 0.0430(14) -0.0088(10) -0.0024(11) -0.0017(10)
N43 0.0421(14) 0.0294(12) 0.0430(14) -0.0088(10) -0.0024(11) -0.0017(10)
C45 0.0421(14) 0.0294(12) 0.0430(14) -0.0088(10) -0.0024(11) -0.0017(10)
C46 0.0421(14) 0.0294(12) 0.0430(14) -0.0088(10) -0.0024(11) -0.0017(10)
C47 0.0421(14) 0.0294(12) 0.0430(14) -0.0088(10) -0.0024(11) -0.0017(10)
C471 0.0421(14) 0.0294(12) 0.0430(14) -0.0088(10) -0.0024(11) -0.0017(10)
C472 0.0421(14) 0.0294(12) 0.0430(14) -0.0088(10) -0.0024(11) -0.0017(10)
C473 0.0421(14) 0.0294(12) 0.0430(14) -0.0088(10) -0.0024(11) -0.0017(10)
C474 0.0421(14) 0.0294(12) 0.0430(14) -0.0088(10) -0.0024(11) -0.0017(10)
C475 0.0421(14) 0.0294(12) 0.0430(14) -0.0088(10) -0.0024(11) -0.0017(10)
C476 0.0421(14) 0.0294(12) 0.0430(14) -0.0088(10) -0.0024(11) -0.0017(10)
C481 0.0421(14) 0.0294(12) 0.0430(14) -0.0088(10) -0.0024(11) -0.0017(10)
C482 0.0421(14) 0.0294(12) 0.0430(14) -0.0088(10) -0.0024(11) -0.0017(10)
C483 0.0421(14) 0.0294(12) 0.0430(14) -0.0088(10) -0.0024(11) -0.0017(10)
C484 0.0421(14) 0.0294(12) 0.0430(14) -0.0088(10) -0.0024(11) -0.0017(10)
C485 0.0421(14) 0.0294(12) 0.0430(14) -0.0088(10) -0.0024(11) -0.0017(10)
C486 0.0421(14) 0.0294(12) 0.0430(14) -0.0088(10) -0.0024(11) -0.0017(10)
C491 0.0421(14) 0.0294(12) 0.0430(14) -0.0088(10) -0.0024(11) -0.0017(10)
C492 0.0421(14) 0.0294(12) 0.0430(14) -0.0088(10) -0.0024(11) -0.0017(10)
C493 0.0421(14) 0.0294(12) 0.0430(14) -0.0088(10) -0.0024(11) -0.0017(10)
C494 0.0421(14) 0.0294(12) 0.0430(14) -0.0088(10) -0.0024(11) -0.0017(10)
C495 0.0421(14) 0.0294(12) 0.0430(14) -0.0088(10) -0.0024(11) -0.0017(10)
C496 0.0421(14) 0.0294(12) 0.0430(14) -0.0088(10) -0.0024(11) -0.0017(10)
C7 0.041(6) 0.026(5) 0.093(10) 0.018(6) 0.015(6) 0.009(5)
C71 0.041(6) 0.026(5) 0.093(10) 0.018(6) 0.015(6) 0.009(5)
C72 0.041(6) 0.026(5) 0.093(10) 0.018(6) 0.015(6) 0.009(5)
C73 0.041(6) 0.026(5) 0.093(10) 0.018(6) 0.015(6) 0.009(5)
N7 0.041(6) 0.026(5) 0.093(10) 0.018(6) 0.015(6) 0.009(5)
C74 0.041(6) 0.026(5) 0.093(10) 0.018(6) 0.015(6) 0.009(5)
C75 0.041(6) 0.026(5) 0.093(10) 0.018(6) 0.015(6) 0.009(5)

loop_
_atom_type_symbol
_atom_type_description
_atom_type_scat_dispersion_real
_atom_type_scat_dispersion_imag
_atom_type_scat_source
C C 0.0033 0.0016 'International Tables Vol C Tables 4.2.6.8 and 6.1.1.4'
H H 0.0000 0.0000 'International Tables Vol C Tables 4.2.6.8 and 6.1.1.4'
Cl Cl 0.1484 0.1585 'International Tables Vol C Tables 4.2.6.8 and 6.1.1.4'
N N 0.0061 0.0033 'International Tables Vol C Tables 4.2.6.8 and 6.1.1.4'
S S 0.1246 0.1234 'International Tables Vol C Tables 4.2.6.8 and 6.1.1.4'

loop_
_exptl_crystal_face_index_h
_exptl_crystal_face_index_k
_exptl_crystal_face_index_l
_exptl_crystal_face_perp_dist
-4.00 0.00 1.00 0.1390
-4.00 0.00 -1.00 0.1310
-1.00 1.00 0.00 0.1490
-1.00 1.00 1.00 0.1420
-1.00 2.00 -4.00 0.1270
0.00 0.00 -1.00 0.0280
0.00 0.00 1.00 0.0640
0.00 1.00 -4.00 0.0960
2.00 -3.00 0.00 0.1640
2.00 -3.00 -3.00 0.1610
4.00 0.00 -1.00 0.1130

loop_
_geom_angle_atom_site_label_1
_geom_angle_atom_site_label_2
_geom_angle_atom_site_label_3
_geom_angle
_geom_angle_site_symmetry_1
_geom_angle_site_symmetry_3
_geom_angle_publ_flag
C122 S11 C112 103.98(15) . . ?
C142 S12 C152 101.53(13) . . ?
C252 S22 C242 103.85(13) . . ?
C312 S31 C322 103.59(14) . . ?
C352 S32 C342 101.38(13) . . ?
C452 S42 C442 103.54(13) . . ?
C12 N11 C11 112.9(2) . . ?
C12 N11 H11 109(2) . . ?
C11 N11 H11 107(2) . . ?
C13 N12 C14 115.8(2) . . ?
C13 N12 H12 110(2) . . ?
C14 N12 H12 108(2) . . ?
C23 N22 C24 112.0(2) . . ?
C23 N22 H22 109(2) . . ?
C24 N22 H22 109(2) . . ?
C32 N31 C31 113.6(2) . . ?
C32 N31 H31 108(2) . . ?
C31 N31 H31 107(2) . . ?
C33 N32 C34 115.7(2) . . ?
C33 N32 H32 111(2) . . ?
C34 N32 H32 107(2) . . ?
C47 N42 C44 113.9(2) . . ?
C43 N42 C44 113.9(2) . . ?
C47 N42 H42 103(2) . . ?
C43 N42 H42 103(2) . . ?
C44 N42 H42 114(2) . . ?
N11 C11 C111 106.9(2) . . ?
N11 C11 C121 110.4(2) . . ?
C111 C11 C121 115.6(2) . . ?
N11 C11 C131 110.3(2) . . ?
C111 C11 C131 107.6(2) . . ?
C121 C11 C131 106.2(2) . . ?
N11 C12 C13 110.9(2) . . ?
N11 C12 H12A 109.5 . . ?
C13 C12 H12A 109.5 . . ?
N11 C12 H12B 109.5 . . ?
C13 C12 H12B 109.5 . . ?
H12A C12 H12B 108.0 . . ?
N12 C13 C12 110.9(2) . . ?
N12 C13 H13A 109.5 . . ?
C12 C13 H13A 109.5 . . ?
N12 C13 H13B 109.5 . . ?
C12 C13 H13B 109.5 . . ?
H13A C13 H13B 108.1 . . ?
N12 C14 C161 110.0(2) . . ?
N12 C14 C141 105.2(2) . . ?
C161 C14 C141 109.4(2) . . ?
N12 C14 C151 110.2(2) . . ?
C161 C14 C151 110.2(2) . . ?
C141 C14 C151 111.6(2) . . ?
N22 C23 C27 110.9(2) . . ?
N22 C23 C22 110.9(2) . . ?
N22 C23 H23A 110.8 . . ?
C27 C23 H23A 110.7 . . ?
C22 C23 H23A 110.7 . . ?
N22 C23 H23B 107.0 . . ?
C27 C23 H23B 111.3 . . ?
C22 C23 H23B 111.3 . . ?
H23A C23 H23B 106.1 . . ?
N22 C24 C241 106.2(2) . . ?
N22 C24 C261 109.8(2) . . ?
C241 C24 C261 108.36(19) . . ?
N22 C24 C251 110.9(2) . . ?
C241 C24 C251 115.2(2) . . ?
C261 C24 C251 106.4(2) . . ?
N31 C31 C321 107.6(2) . . ?
N31 C31 C331 109.6(2) . . ?
C321 C31 C331 107.3(2) . . ?
N31 C31 C311 111.2(2) . . ?
C321 C31 C311 114.5(2) . . ?
C331 C31 C311 106.6(2) . . ?
N31 C32 C33 110.8(2) . . ?
N31 C32 H32A 109.5 . . ?
C33 C32 H32A 109.5 . . ?
N31 C32 H32B 109.5 . . ?
C33 C32 H32B 109.5 . . ?
H32A C32 H32B 108.1 . . ?
N32 C33 C32 111.3(2) . . ?
N32 C33 H33A 109.4 . . ?
C32 C33 H33A 109.4 . . ?
N32 C33 H33B 109.4 . . ?
C32 C33 H33B 109.4 . . ?
H33A C33 H33B 108.0 . . ?
N32 C34 C361 109.8(2) . . ?
N32 C34 C341 111.1(2) . . ?
C361 C34 C341 109.9(2) . . ?
N32 C34 C351 105.15(19) . . ?
C361 C34 C351 108.9(2) . . ?
C341 C34 C351 111.9(2) . . ?
N42 C44 C441 106.3(2) . . ?
N42 C44 C451 111.3(2) . . ?
C441 C44 C451 115.0(2) . . ?
N42 C44 C461 109.0(2) . . ?
C441 C44 C461 108.1(2) . . ?
C451 C44 C461 107.01(19) . . ?
C112 C111 C116 117.7(3) . . ?
C112 C111 C11 125.0(3) . . ?
C116 C111 C11 117.3(3) . . ?
C111 C112 C113 120.1(4) . . ?
C111 C112 S11 125.1(2) . . ?
C113 C112 S11 114.8(3) . . ?
C114 C113 C112 121.2(4) . . ?
C114 C113 H113 119.4 . . ?
C112 C113 H113 119.4 . . ?
C113 C114 C115 119.8(3) . . ?
C113 C114 H114 120.1 . . ?
C115 C114 H114 120.1 . . ?
C116 C115 C114 119.4(4) . . ?
C116 C115 H115 120.3 . . ?
C114 C115 H115 120.3 . . ?
C115 C116 C111 121.8(4) . . ?
C115 C116 H116 119.1 . . ?
C111 C116 H116 119.1 . . ?
C122 C121 C126 117.2(3) . . ?
C122 C121 C11 125.8(3) . . ?
C126 C121 C11 117.0(2) . . ?
C121 C122 C123 119.9(3) . . ?
C121 C122 S11 124.5(3) . . ?
C123 C122 S11 115.6(3) . . ?
C124 C123 C122 121.4(3) . . ?
C124 C123 H123 119.3 . . ?
C122 C123 H123 119.3 . . ?
C123 C124 C125 119.8(3) . . ?
C123 C124 H124 120.1 . . ?
C125 C124 H124 120.1 . . ?
C124 C125 C126 119.1(4) . . ?
C124 C125 H125 120.4 . . ?
C126 C125 H125 120.4 . . ?
C125 C126 C121 122.5(3) . . ?
C125 C126 H126 118.7 . . ?
C121 C126 H126 118.7 . . ?
C132 C131 C136 118.6(3) . . ?
C132 C131 C11 123.4(2) . . ?
C136 C131 C11 118.0(2) . . ?
C131 C132 C133 120.7(3) . . ?
C131 C132 H132 119.6 . . ?
C133 C132 H132 119.6 . . ?
C134 C133 C132 119.2(3) . . ?
C134 C133 H133 120.4 . . ?
C132 C133 H133 120.4 . . ?
C133 C134 C135 121.5(3) . . ?
C133 C134 Cl11 120.2(3) . . ?
C135 C134 Cl11 118.2(2) . . ?
C136 C135 C134 118.7(3) . . ?
C136 C135 H135 120.6 . . ?
C134 C135 H135 120.6 . . ?
C135 C136 C131 121.3(3) . . ?
C135 C136 H136 119.3 . . ?
C131 C136 H136 119.3 . . ?
C142 C141 C146 117.4(2) . . ?
C142 C141 C14 121.3(2) . . ?
C146 C141 C14 121.2(2) . . ?
C141 C142 C143 121.2(3) . . ?
C141 C142 S12 122.1(2) . . ?
C143 C142 S12 116.8(2) . . ?
C144 C143 C142 120.5(3) . . ?
C144 C143 H143 119.8 . . ?
C142 C143 H143 119.8 . . ?
C143 C144 C145 119.5(3) . . ?
C143 C144 H144 120.3 . . ?
C145 C144 H144 120.3 . . ?
C144 C145 C146 120.0(3) . . ?
C144 C145 H145 120.0 . . ?
C146 C145 H145 120.0 . . ?
C145 C146 C141 121.4(3) . . ?
C145 C146 H146 119.3 . . ?
C141 C146 H146 119.3 . . ?
C152 C151 C156 117.3(3) . . ?
C152 C151 C14 120.8(2) . . ?
C156 C151 C14 121.4(2) . . ?
C151 C152 C153 121.3(3) . . ?
C151 C152 S12 122.5(2) . . ?
C153 C152 S12 116.1(2) . . ?
C154 C153 C152 120.0(3) . . ?
C154 C153 H153 120.0 . . ?
C152 C153 H153 120.0 . . ?
C153 C154 C155 120.0(3) . . ?
C153 C154 H154 120.0 . . ?
C155 C154 H154 120.0 . . ?
C154 C155 C156 119.8(3) . . ?
C154 C155 H155 120.1 . . ?
C156 C155 H155 120.1 . . ?
C155 C156 C151 121.6(3) . . ?
C155 C156 H156 119.2 . . ?
C151 C156 H156 119.2 . . ?
C162 C161 C166 118.5(3) . . ?
C162 C161 C14 122.4(2) . . ?
C166 C161 C14 119.0(2) . . ?
C161 C162 C163 120.8(3) . . ?
C161 C162 H162 119.6 . . ?
C163 C162 H162 119.6 . . ?
C164 C163 C162 118.9(3) . . ?
C164 C163 H163 120.5 . . ?
C162 C163 H163 120.5 . . ?
C163 C164 C165 121.5(3) . . ?
C163 C164 Cl12 119.4(3) . . ?
C165 C164 Cl12 119.1(2) . . ?
C166 C165 C164 119.0(3) . . ?
C166 C165 H165 120.5 . . ?
C164 C165 H165 120.5 . . ?
C165 C166 C161 121.2(3) . . ?
C165 C166 H166 119.4 . . ?
C161 C166 H166 119.4 . . ?
C242 C241 C246 117.5(2) . . ?
C242 C241 C24 125.6(2) . . ?
C246 C241 C24 116.8(2) . . ?
C241 C242 C243 120.4(3) . . ?
C241 C242 S22 124.9(2) . . ?
C243 C242 S22 114.7(2) . . ?
C244 C243 C242 120.9(3) . . ?
C244 C243 H243 119.6 . . ?
C242 C243 H243 119.6 . . ?
C243 C244 C245 119.4(3) . . ?
C243 C244 H244 120.3 . . ?
C245 C244 H244 120.3 . . ?
C246 C245 C244 119.9(3) . . ?
C246 C245 H245 120.0 . . ?
C244 C245 H245 120.0 . . ?
C245 C246 C241 121.9(3) . . ?
C245 C246 H246 119.0 . . ?
C241 C246 H246 119.0 . . ?
C252 C251 C256 117.3(2) . . ?
C252 C251 C24 125.8(2) . . ?
C256 C251 C24 116.9(2) . . ?
C251 C252 C253 120.5(3) . . ?
C251 C252 S22 124.6(2) . . ?
C253 C252 S22 114.9(2) . . ?
C254 C253 C252 120.8(3) . . ?
C254 C253 H253 119.6 . . ?
C252 C253 H253 119.6 . . ?
C253 C254 C255 119.7(3) . . ?
C253 C254 H254 120.1 . . ?
C255 C254 H254 120.1 . . ?
C256 C255 C254 119.4(3) . . ?
C256 C255 H255 120.3 . . ?
C254 C255 H255 120.3 . . ?
C255 C256 C251 122.2(3) . . ?
C255 C256 H256 118.9 . . ?
C251 C256 H256 118.9 . . ?
C266 C261 C262 118.5(2) . . ?
C266 C261 C24 123.8(2) . . ?
C262 C261 C24 117.7(2) . . ?
C263 C262 C261 120.9(3) . . ?
C263 C262 H262 119.5 . . ?
C261 C262 H262 119.5 . . ?
C264 C263 C262 119.3(3) . . ?
C264 C263 H263 120.4 . . ?
C262 C263 H263 120.4 . . ?
C265 C264 C263 121.4(3) . . ?
C265 C264 Cl22 120.0(2) . . ?
C263 C264 Cl22 118.6(2) . . ?
C264 C265 C266 118.8(3) . . ?
C264 C265 H265 120.6 . . ?
C266 C265 H265 120.6 . . ?
C261 C266 C265 121.0(3) . . ?
C261 C266 H266 119.5 . . ?
C265 C266 H266 119.5 . . ?
C312 C311 C316 117.1(3) . . ?
C312 C311 C31 126.2(2) . . ?
C316 C311 C31 116.8(2) . . ?
C311 C312 C313 120.7(3) . . ?
C311 C312 S31 124.7(2) . . ?
C313 C312 S31 114.5(2) . . ?
C314 C313 C312 120.7(3) . . ?
C314 C313 H313 119.7 . . ?
C312 C313 H313 119.7 . . ?
C313 C314 C315 119.9(3) . . ?
C313 C314 H314 120.0 . . ?
C315 C314 H314 120.0 . . ?
C314 C315 C316 119.2(3) . . ?
C314 C315 H315 120.4 . . ?
C316 C315 H315 120.4 . . ?
C315 C316 C311 122.4(3) . . ?
C315 C316 H316 118.8 . . ?
C311 C316 H316 118.8 . . ?
C322 C321 C326 117.4(3) . . ?
C322 C321 C31 125.9(3) . . ?
C326 C321 C31 116.7(2) . . ?
C321 C322 C323 120.8(3) . . ?
C321 C322 S31 124.9(2) . . ?
C323 C322 S31 114.2(2) . . ?
C324 C323 C322 120.5(3) . . ?
C324 C323 H323 119.8 . . ?
C322 C323 H323 119.8 . . ?
C323 C324 C325 120.3(3) . . ?
C323 C324 H324 119.8 . . ?
C325 C324 H324 119.8 . . ?
C326 C325 C324 119.0(3) . . ?
C326 C325 H325 120.5 . . ?
C324 C325 H325 120.5 . . ?
C325 C326 C321 121.9(3) . . ?
C325 C326 H326 119.1 . . ?
C321 C326 H326 119.1 . . ?
C336 C331 C332 118.1(2) . . ?
C336 C331 C31 123.3(2) . . ?
C332 C331 C31 118.6(2) . . ?
C333 C332 C331 121.5(3) . . ?
C333 C332 H332 119.3 . . ?
C331 C332 H332 119.3 . . ?
C334 C333 C332 118.9(3) . . ?
C334 C333 H333 120.6 . . ?
C332 C333 H333 120.6 . . ?
C335 C334 C333 121.3(3) . . ?
C335 C334 Cl31 119.7(2) . . ?
C333 C334 Cl31 119.1(2) . . ?
C334 C335 C336 119.4(3) . . ?
C334 C335 H335 120.3 . . ?
C336 C335 H335 120.3 . . ?
C331 C336 C335 120.9(3) . . ?
C331 C336 H336 119.5 . . ?
C335 C336 H336 119.5 . . ?
C346 C341 C342 117.0(2) . . ?
C346 C341 C34 121.9(2) . . ?
C342 C341 C34 120.8(2) . . ?
C343 C342 C341 121.5(2) . . ?
C343 C342 S32 116.3(2) . . ?
C341 C342 S32 122.2(2) . . ?
C344 C343 C342 120.2(3) . . ?
C344 C343 H343 119.9 . . ?
C342 C343 H343 119.9 . . ?
C343 C344 C345 119.4(3) . . ?
C343 C344 H344 120.3 . . ?
C345 C344 H344 120.3 . . ?
C344 C345 C346 120.3(3) . . ?
C344 C345 H345 119.8 . . ?
C346 C345 H345 119.8 . . ?
C345 C346 C341 121.6(3) . . ?
C345 C346 H346 119.2 . . ?
C341 C346 H346 119.2 . . ?
C352 C351 C356 117.5(2) . . ?
C352 C351 C34 121.0(2) . . ?
C356 C351 C34 121.3(2) . . ?
C351 C352 C353 121.1(3) . . ?
C351 C352 S32 122.2(2) . . ?
C353 C352 S32 116.6(2) . . ?
C354 C353 C352 120.1(3) . . ?
C354 C353 H353 120.0 . . ?
C352 C353 H353 120.0 . . ?
C353 C354 C355 119.7(3) . . ?
C353 C354 H354 120.1 . . ?
C355 C354 H354 120.1 . . ?
C354 C355 C356 119.9(3) . . ?
C354 C355 H355 120.1 . . ?
C356 C355 H355 120.1 . . ?
C355 C356 C351 121.5(3) . . ?
C355 C356 H356 119.2 . . ?
C351 C356 H356 119.2 . . ?
C362 C361 C366 118.1(2) . . ?
C362 C361 C34 122.8(2) . . ?
C366 C361 C34 119.0(2) . . ?
C361 C362 C363 121.0(3) . . ?
C361 C362 H362 119.5 . . ?
C363 C362 H362 119.5 . . ?
C364 C363 C362 119.2(3) . . ?
C364 C363 H363 120.4 . . ?
C362 C363 H363 120.4 . . ?
C363 C364 C365 121.4(3) . . ?
C363 C364 Cl32 119.6(2) . . ?
C365 C364 Cl32 119.1(2) . . ?
C364 C365 C366 118.9(3) . . ?
C364 C365 H365 120.6 . . ?
C366 C365 H365 120.6 . . ?
C365 C366 C361 121.4(3) . . ?
C365 C366 H366 119.3 . . ?
C361 C366 H366 119.3 . . ?
C442 C441 C446 117.1(3) . . ?
C442 C441 C44 125.9(2) . . ?
C446 C441 C44 116.9(2) . . ?
C441 C442 C443 121.1(3) . . ?
C441 C442 S42 124.5(2) . . ?
C443 C442 S42 114.4(2) . . ?
C444 C443 C442 120.5(3) . . ?
C444 C443 H443 119.8 . . ?
C442 C443 H443 119.8 . . ?
C443 C444 C445 119.7(3) . . ?
C443 C444 H444 120.1 . . ?
C445 C444 H444 120.1 . . ?
C446 C445 C444 119.7(3) . . ?
C446 C445 H445 120.2 . . ?
C444 C445 H445 120.2 . . ?
C445 C446 C441 121.9(3) . . ?
C445 C446 H446 119.1 . . ?
C441 C446 H446 119.1 . . ?
C452 C451 C456 116.9(3) . . ?
C452 C451 C44 126.0(2) . . ?
C456 C451 C44 117.1(2) . . ?
C451 C452 C453 120.5(3) . . ?
C451 C452 S42 124.8(2) . . ?
C453 C452 S42 114.7(2) . . ?
C454 C453 C452 120.6(3) . . ?
C454 C453 H453 119.7 . . ?
C452 C453 H453 119.7 . . ?
C453 C454 C455 119.9(3) . . ?
C453 C454 H454 120.0 . . ?
C455 C454 H454 120.0 . . ?
C456 C455 C454 119.4(3) . . ?
C456 C455 H455 120.3 . . ?
C454 C455 H455 120.3 . . ?
C455 C456 C451 122.7(3) . . ?
C455 C456 H456 118.7 . . ?
C451 C456 H456 118.7 . . ?
C462 C461 C466 118.0(2) . . ?
C462 C461 C44 123.6(2) . . ?
C466 C461 C44 118.3(2) . . ?
C461 C462 C463 121.4(2) . . ?
C461 C462 H462 119.3 . . ?
C463 C462 H462 119.3 . . ?
C464 C463 C462 119.0(3) . . ?
C464 C463 H463 120.5 . . ?
C462 C463 H463 120.5 . . ?
C463 C464 C465 121.2(2) . . ?
C463 C464 Cl42 120.2(2) . . ?
C465 C464 Cl42 118.6(2) . . ?
C464 C465 C466 119.0(3) . . ?
C464 C465 H465 120.5 . . ?
C466 C465 H465 120.5 . . ?
C465 C466 C461 121.4(3) . . ?
C465 C466 H466 119.3 . . ?
C461 C466 H466 119.3 . . ?
C212 S21 C222 101.30(9) . . ?
C22 N21 C21 115.3(2) . . ?
C22 N21 H21 109.4 . . ?
C21 N21 H21 111.0 . . ?
N21 C21 C231 109.5(2) . . ?
N21 C21 C221 109.6(2) . . ?
C231 C21 C221 110.72(19) . . ?
N21 C21 C211 106.5(2) . . ?
C231 C21 C211 109.32(19) . . ?
C221 C21 C211 111.2(2) . . ?
N21 C22 C23 110.0(3) . . ?
N21 C22 H22A 109.7 . . ?
C23 C22 H22A 109.7 . . ?
N21 C22 H22B 109.7 . . ?
C23 C22 H22B 109.7 . . ?
H22A C22 H22B 108.2 . . ?
C212 C211 C216 120.0 . . ?
C212 C211 C21 119.60(15) . . ?
C216 C211 C21 120.27(15) . . ?
C211 C212 C213 120.0 . . ?
C211 C212 S21 123.38(11) . . ?
C213 C212 S21 116.62(11) . . ?
C214 C213 C212 120.0 . . ?
C214 C213 H213 120.0 . . ?
C212 C213 H213 120.0 . . ?
C213 C214 C215 120.0 . . ?
C213 C214 H214 120.0 . . ?
C215 C214 H214 120.0 . . ?
C216 C215 C214 120.0 . . ?
C216 C215 H215 120.0 . . ?
C214 C215 H215 120.0 . . ?
C215 C216 C211 120.0 . . ?
C215 C216 H216 120.0 . . ?
C211 C216 H216 120.0 . . ?
C222 C221 C226 120.0 . . ?
C222 C221 C21 118.85(15) . . ?
C226 C221 C21 120.58(15) . . ?
C221 C222 C223 120.0 . . ?
C221 C222 S21 123.90(11) . . ?
C223 C222 S21 116.08(11) . . ?
C222 C223 C224 120.0 . . ?
C222 C223 H223 120.0 . . ?
C224 C223 H223 120.0 . . ?
C225 C224 C223 120.0 . . ?
C225 C224 H224 120.0 . . ?
C223 C224 H224 120.0 . . ?
C224 C225 C226 120.0 . . ?
C224 C225 H225 120.0 . . ?
C226 C225 H225 120.0 . . ?
C225 C226 C221 120.0 . . ?
C225 C226 H226 120.0 . . ?
C221 C226 H226 120.0 . . ?
C232 C231 C236 120.0 . . ?
C232 C231 C21 117.87(15) . . ?
C236 C231 C21 122.13(15) . . ?
C233 C232 C231 120.0 . . ?
C233 C232 H232 120.0 . . ?
C231 C232 H232 120.0 . . ?
C232 C233 C234 120.0 . . ?
C232 C233 H233 120.0 . . ?
C234 C233 H233 120.0 . . ?
C235 C234 C233 120.0 . . ?
C235 C234 Cl21 121.14(12) . . ?
C233 C234 Cl21 118.83(12) . . ?
C234 C235 C236 120.0 . . ?
C234 C235 H235 120.0 . . ?
C236 C235 H235 120.0 . . ?
C235 C236 C231 120.0 . . ?
C235 C236 H236 120.0 . . ?
C231 C236 H236 120.0 . . ?
C51 C5 H5A 109.5 . . ?
C51 C5 H5B 109.5 . . ?
H5A C5 H5B 109.5 . . ?
C51 C5 H5C 109.5 . . ?
H5A C5 H5C 109.5 . . ?
H5B C5 H5C 109.5 . . ?
C52 C51 C55 120.0 . . ?
C52 C51 C5 120.1(2) . . ?
C55 C51 C5 119.9(2) . . ?
C53 C52 C51 120.0 . . ?
C53 C52 H52 120.0 . . ?
C51 C52 H52 120.0 . . ?
N5 C53 C52 120.0 . . ?
N5 C53 H53 120.0 . . ?
C52 C53 H53 120.0 . . ?
C53 N5 C54 120.0 . . ?
C55 C54 N5 120.0 . . ?
C55 C54 H54 120.0 . . ?
N5 C54 H54 120.0 . . ?
C54 C55 C51 120.0 . . ?
C54 C55 H55 120.0 . . ?
C51 C55 H55 120.0 . . ?
C272 S23 C282 102.2(8) . . ?
C27 N23 C26 122.9(15) . . ?
C27 N23 H23 118.5 . . ?
C26 N23 H23 118.5 . . ?
N23 C26 C281 110.1(13) . . ?
N23 C26 C291 108.6(13) . . ?
C281 C26 C291 112.3(14) . . ?
N23 C26 C271 106.1(14) . . ?
C281 C26 C271 114.1(12) . . ?
C291 C26 C271 105.3(13) . . ?
N23 C27 C23 111.1(8) . . ?
N23 C27 H27A 109.4 . . ?
C23 C27 H27A 109.4 . . ?
N23 C27 H27B 109.4 . . ?
C23 C27 H27B 109.4 . . ?
H27A C27 H27B 108.0 . . ?
C272 C271 C276 120.0 . . ?
C272 C271 C26 121.5(10) . . ?
C276 C271 C26 118.5(10) . . ?
C273 C272 C271 120.0 . . ?
C273 C272 S23 114.6(8) . . ?
C271 C272 S23 125.4(8) . . ?
C272 C273 C274 120.0 . . ?
C272 C273 H273 120.0 . . ?
C274 C273 H273 120.0 . . ?
C275 C274 C273 120.0 . . ?
C275 C274 H274 120.0 . . ?
C273 C274 H274 120.0 . . ?
C276 C275 C274 120.0 . . ?
C276 C275 H275 120.0 . . ?
C274 C275 H275 120.0 . . ?
C275 C276 C271 120.0 . . ?
C275 C276 H276 120.0 . . ?
C271 C276 H276 120.0 . . ?
C282 C281 C286 120.0 . . ?
C282 C281 C26 122.2(11) . . ?
C286 C281 C26 117.4(11) . . ?
C281 C282 C283 120.0 . . ?
C281 C282 S23 124.4(9) . . ?
C283 C282 S23 115.6(9) . . ?
C282 C283 C284 120.0 . . ?
C282 C283 H283 120.0 . . ?
C284 C283 H283 120.0 . . ?
C285 C284 C283 120.0 . . ?
C285 C284 H284 120.0 . . ?
C283 C284 H284 120.0 . . ?
C284 C285 C286 120.0 . . ?
C284 C285 H285 120.0 . . ?
C286 C285 H285 120.0 . . ?
C285 C286 C281 120.0 . . ?
C285 C286 H286 120.0 . . ?
C281 C286 H286 120.0 . . ?
C292 C291 C296 120.0 . . ?
C292 C291 C26 118.1(11) . . ?
C296 C291 C26 121.9(11) . . ?
C291 C292 C293 120.0 . . ?
C291 C292 H292 120.0 . . ?
C293 C292 H292 120.0 . . ?
C294 C293 C292 120.0 . . ?
C294 C293 H293 120.0 . . ?
C292 C293 H293 120.0 . . ?
C293 C294 C295 120.0 . . ?
C293 C294 Cl23 118.6(10) . . ?
C295 C294 Cl23 121.3(10) . . ?
C296 C295 C294 120.0 . . ?
C296 C295 H295 120.0 . . ?
C294 C295 H295 120.0 . . ?
C295 C296 C291 120.0 . . ?
C295 C296 H296 120.0 . . ?
C291 C296 H296 120.0 . . ?
C81 C8 H8A 109.5 . . ?
C81 C8 H8B 109.5 . . ?
H8A C8 H8B 109.5 . . ?
C81 C8 H8C 109.5 . . ?
H8A C8 H8C 109.5 . . ?
H8B C8 H8C 109.5 . . ?
C82 C81 C85 120.0 . . ?
C82 C81 C8 117.9(18) . . ?
C85 C81 C8 122.0(19) . . ?
C83 C82 C81 120.0 . . ?
C83 C82 H82 120.0 . . ?
C81 C82 H82 120.0 . . ?
C82 C83 N8 120.0 . . ?
C82 C83 H83 120.0 . . ?
N8 C83 H83 120.0 . . ?
C84 N8 C83 120.0 . . ?
N8 C84 C85 120.0 . . ?
N8 C84 H84 120.0 . . ?
C85 C84 H84 120.0 . . ?
C84 C85 C81 120.0 . . ?
C84 C85 H85 120.0 . . ?
C81 C85 H85 120.0 . . ?
C422 S41 C412 102.21(10) . . ?
C42 N41 C41 115.9(2) . . ?
C42 N41 H4 110.7 . . ?
C41 N41 H4 109.7 . . ?
N41 C41 C411 108.1(2) . . ?
N41 C41 C431 107.5(2) . . ?
C411 C41 C431 106.61(19) . . ?
N41 C41 C421 111.7(2) . . ?
C411 C41 C421 113.60(19) . . ?
C431 C41 C421 109.10(19) . . ?
N41 C42 C43 108.3(2) . . ?
N41 C42 H42A 110.0 . . ?
C43 C42 H42A 110.0 . . ?
N41 C42 H42B 110.0 . . ?
C43 C42 H42B 110.0 . . ?
H42A C42 H42B 108.4 . . ?
N42 C43 C42 108.7(2) . . ?
N42 C43 H43A 109.9 . . ?
C42 C43 H43A 109.9 . . ?
N42 C43 H43B 109.9 . . ?
C42 C43 H43B 109.9 . . ?
H43A C43 H43B 108.3 . . ?
C412 C411 C416 120.0 . . ?
C412 C411 C41 122.27(15) . . ?
C416 C411 C41 117.66(15) . . ?
C413 C412 C411 120.0 . . ?
C413 C412 S41 114.88(12) . . ?
C411 C412 S41 125.10(12) . . ?
C414 C413 C412 120.0 . . ?
C414 C413 H413 120.0 . . ?
C412 C413 H413 120.0 . . ?
C413 C414 C415 120.0 . . ?
C413 C414 H414 120.0 . . ?
C415 C414 H414 120.0 . . ?
C414 C415 C416 120.0 . . ?
C414 C415 H415 120.0 . . ?
C416 C415 H415 120.0 . . ?
C415 C416 C411 120.0 . . ?
C415 C416 H416 120.0 . . ?
C411 C416 H416 120.0 . . ?
C422 C421 C426 120.0 . . ?
C422 C421 C41 122.65(15) . . ?
C426 C421 C41 117.21(15) . . ?
C421 C422 C423 120.0 . . ?
C421 C422 S41 124.63(11) . . ?
C423 C422 S41 115.36(11) . . ?
C424 C423 C422 120.0 . . ?
C424 C423 H423 120.0 . . ?
C422 C423 H423 120.0 . . ?
C423 C424 C425 120.0 . . ?
C423 C424 H424 120.0 . . ?
C425 C424 H424 120.0 . . ?
C426 C425 C424 120.0 . . ?
C426 C425 H425 120.0 . . ?
C424 C425 H425 120.0 . . ?
C425 C426 C421 120.0 . . ?
C425 C426 H426 120.0 . . ?
C421 C426 H426 120.0 . . ?
C432 C431 C436 120.0 . . ?
C432 C431 C41 120.66(15) . . ?
C436 C431 C41 119.32(15) . . ?
C433 C432 C431 120.0 . . ?
C433 C432 H432 120.0 . . ?
C431 C432 H432 120.0 . . ?
C432 C433 C434 120.0 . . ?
C432 C433 H433 120.0 . . ?
C434 C433 H433 120.0 . . ?
C435 C434 C433 120.0 . . ?
C435 C434 Cl41 120.22(12) . . ?
C433 C434 Cl41 119.78(12) . . ?
C434 C435 C436 120.0 . . ?
C434 C435 H435 120.0 . . ?
C436 C435 H435 120.0 . . ?
C435 C436 C431 120.0 . . ?
C435 C436 H436 120.0 . . ?
C431 C436 H436 120.0 . . ?
C61 C6 H6A 109.5 . . ?
C61 C6 H6B 109.5 . . ?
H6A C6 H6B 109.5 . . ?
C61 C6 H6C 109.5 . . ?
H6A C6 H6C 109.5 . . ?
H6B C6 H6C 109.5 . . ?
C62 C61 C65 120.0 . . ?
C62 C61 C6 116.5(5) . . ?
C65 C61 C6 123.5(5) . . ?
C63 C62 C61 120.0 . . ?
C63 C62 H62 120.0 . . ?
C61 C62 H62 120.0 . . ?
C62 C63 N6 120.0 . . ?
C62 C63 H63 120.0 . . ?
N6 C63 H63 120.0 . . ?
C64 N6 C63 120.0 . . ?
N6 C64 C65 120.0 . . ?
N6 C64 H64 120.0 . . ?
C65 C64 H64 120.0 . . ?
C64 C65 C61 120.0 . . ?
C64 C65 H65 120.0 . . ?
C61 C65 H65 120.0 . . ?
C472 S43 C482 100.2(7) . . ?
C45 N43 C46 113.5(15) . . ?
C45 N43 H43 123.2 . . ?
C46 N43 H43 123.3 . . ?
N43 C45 C491 110.3(13) . . ?
N43 C45 C471 106.2(13) . . ?
C491 C45 C471 109.5(12) . . ?
N43 C45 C481 110.7(14) . . ?
C491 C45 C481 108.8(12) . . ?
C471 C45 C481 111.3(11) . . ?
N43 C46 C47 98.7(14) . . ?
N43 C46 H46A 112.0 . . ?
C47 C46 H46A 112.0 . . ?
N43 C46 H46B 112.0 . . ?
C47 C46 H46B 112.0 . . ?
H46A C46 H46B 109.7 . . ?
N42 C47 C46 119.2(11) . . ?
N42 C47 H47A 107.5 . . ?
C46 C47 H47A 107.5 . . ?
N42 C47 H47B 107.5 . . ?
C46 C47 H47B 107.5 . . ?
H47A C47 H47B 107.0 . . ?
C472 C471 C476 120.0 . . ?
C472 C471 C45 119.4(8) . . ?
C476 C471 C45 120.1(8) . . ?
C473 C472 C471 120.0 . . ?
C473 C472 S43 116.1(6) . . ?
C471 C472 S43 123.7(6) . . ?
C474 C473 C472 120.0 . . ?
C474 C473 H473 120.0 . . ?
C472 C473 H473 120.0 . . ?
C475 C474 C473 120.0 . . ?
C475 C474 H474 120.0 . . ?
C473 C474 H474 120.0 . . ?
C474 C475 C476 120.0 . . ?
C474 C475 H475 120.0 . . ?
C476 C475 H475 120.0 . . ?
C475 C476 C471 120.0 . . ?
C475 C476 H476 120.0 . . ?
C471 C476 H476 120.0 . . ?
C482 C481 C486 120.0 . . ?
C482 C481 C45 119.0(9) . . ?
C486 C481 C45 120.7(10) . . ?
C481 C482 C483 120.0 . . ?
C481 C482 S43 123.0(8) . . ?
C483 C482 S43 117.0(8) . . ?
C484 C483 C482 120.0 . . ?
C484 C483 H483 120.0 . . ?
C482 C483 H483 120.0 . . ?
C485 C484 C483 120.0 . . ?
C485 C484 H484 120.0 . . ?
C483 C484 H484 120.0 . . ?
C484 C485 C486 120.0 . . ?
C484 C485 H485 120.0 . . ?
C486 C485 H485 120.0 . . ?
C485 C486 C481 120.0 . . ?
C485 C486 H486 120.0 . . ?
C481 C486 H486 120.0 . . ?
C492 C491 C496 120.0 . . ?
C492 C491 C45 121.3(10) . . ?
C496 C491 C45 118.7(10) . . ?
C491 C492 C493 120.0 . . ?
C491 C492 H492 120.0 . . ?
C493 C492 H492 120.0 . . ?
C494 C493 C492 120.0 . . ?
C494 C493 H493 120.0 . . ?
C492 C493 H493 120.0 . . ?
C493 C494 C495 120.0 . . ?
C493 C494 Cl43 120.8(9) . . ?
C495 C494 Cl43 119.1(9) . . ?
C496 C495 C494 120.0 . . ?
C496 C495 H495 120.0 . . ?
C494 C495 H495 120.0 . . ?
C495 C496 C491 120.0 . . ?
C495 C496 H496 120.0 . . ?
C491 C496 H496 120.0 . . ?
C71 C7 H7A 109.5 . . ?
C71 C7 H7B 109.5 . . ?
H7A C7 H7B 109.5 . . ?
C71 C7 H7C 109.5 . . ?
H7A C7 H7C 109.5 . . ?
H7B C7 H7C 109.5 . . ?
C72 C71 C75 120.0 . . ?
C72 C71 C7 119.4(15) . . ?
C75 C71 C7 120.6(15) . . ?
C73 C72 C71 120.0 . . ?
C73 C72 H72 120.0 . . ?
C71 C72 H72 120.0 . . ?
C72 C73 N7 120.0 . . ?
C72 C73 H73 120.0 . . ?
N7 C73 H73 120.0 . . ?
C73 N7 C74 120.0 . . ?
C75 C74 N7 120.0 . . ?
C75 C74 H74 120.0 . . ?
N7 C74 H74 120.0 . . ?
C74 C75 C71 120.0 . . ?
C74 C75 H75 120.0 . . ?
C71 C75 H75 120.0 . . ?

loop_
_geom_bond_atom_site_label_1
_geom_bond_atom_site_label_2
_geom_bond_distance
_geom_bond_site_symmetry_2
_geom_bond_publ_flag
Cl11 C134 1.744(3) . ?
Cl12 C164 1.746(3) . ?
Cl22 C264 1.746(3) . ?
Cl31 C334 1.745(3) . ?
Cl32 C364 1.746(3) . ?
Cl42 C464 1.743(3) . ?
S11 C122 1.742(4) . ?
S11 C112 1.752(4) . ?
S12 C142 1.756(3) . ?
S12 C152 1.759(3) . ?
S22 C252 1.745(3) . ?
S22 C242 1.749(3) . ?
S31 C312 1.748(3) . ?
S31 C322 1.753(3) . ?
S32 C352 1.756(3) . ?
S32 C342 1.762(3) . ?
S42 C452 1.750(3) . ?
S42 C442 1.756(3) . ?
N11 C12 1.474(3) . ?
N11 C11 1.479(3) . ?
N11 H11 0.80(4) . ?
N12 C13 1.470(3) . ?
N12 C14 1.488(3) . ?
N12 H12 0.84(3) . ?
N22 C23 1.479(3) . ?
N22 C24 1.480(3) . ?
N22 H22 0.83(3) . ?
N31 C32 1.473(3) . ?
N31 C31 1.477(3) . ?
N31 H31 0.87(3) . ?
N32 C33 1.473(3) . ?
N32 C34 1.489(3) . ?
N32 H32 0.83(3) . ?
N42 C47 1.463(4) . ?
N42 C43 1.463(4) . ?
N42 C44 1.477(3) . ?
N42 H42 0.82(3) . ?
C11 C111 1.532(4) . ?
C11 C121 1.539(4) . ?
C11 C131 1.541(4) . ?
C12 C13 1.518(4) . ?
C12 H12A 0.9900 . ?
C12 H12B 0.9900 . ?
C13 H13A 0.9900 . ?
C13 H13B 0.9900 . ?
C14 C161 1.533(4) . ?
C14 C141 1.541(4) . ?
C14 C151 1.544(4) . ?
C23 C27 1.503(4) . ?
C23 C22 1.503(4) . ?
C23 H23A 1.0193 . ?
C23 H23B 1.0026 . ?
C24 C241 1.528(3) . ?
C24 C261 1.538(3) . ?
C24 C251 1.539(3) . ?
C31 C321 1.532(4) . ?
C31 C331 1.543(3) . ?
C31 C311 1.546(4) . ?
C32 C33 1.518(3) . ?
C32 H32A 0.9900 . ?
C32 H32B 0.9900 . ?
C33 H33A 0.9900 . ?
C33 H33B 0.9900 . ?
C34 C361 1.535(3) . ?
C34 C341 1.539(3) . ?
C34 C351 1.546(3) . ?
C44 C441 1.531(3) . ?
C44 C451 1.536(3) . ?
C44 C461 1.537(3) . ?
C111 C112 1.393(4) . ?
C111 C116 1.397(4) . ?
C112 C113 1.397(5) . ?
C113 C114 1.359(6) . ?
C113 H113 0.9500 . ?
C114 C115 1.392(6) . ?
C114 H114 0.9500 . ?
C115 C116 1.382(5) . ?
C115 H115 0.9500 . ?
C116 H116 0.9500 . ?
C121 C122 1.391(4) . ?
C121 C126 1.400(4) . ?
C122 C123 1.406(5) . ?
C123 C124 1.362(6) . ?
C123 H123 0.9500 . ?
C124 C125 1.382(6) . ?
C124 H124 0.9500 . ?
C125 C126 1.386(4) . ?
C125 H125 0.9500 . ?
C126 H126 0.9500 . ?
C131 C132 1.383(4) . ?
C131 C136 1.394(4) . ?
C132 C133 1.403(4) . ?
C132 H132 0.9500 . ?
C133 C134 1.366(5) . ?
C133 H133 0.9500 . ?
C134 C135 1.387(5) . ?
C135 C136 1.384(4) . ?
C135 H135 0.9500 . ?
C136 H136 0.9500 . ?
C141 C142 1.391(4) . ?
C141 C146 1.398(4) . ?
C142 C143 1.393(4) . ?
C143 C144 1.373(5) . ?
C143 H143 0.9500 . ?
C144 C145 1.385(5) . ?
C144 H144 0.9500 . ?
C145 C146 1.388(4) . ?
C145 H145 0.9500 . ?
C146 H146 0.9500 . ?
C151 C152 1.391(4) . ?
C151 C156 1.397(4) . ?
C152 C153 1.401(4) . ?
C153 C154 1.375(4) . ?
C153 H153 0.9500 . ?
C154 C155 1.381(5) . ?
C154 H154 0.9500 . ?
C155 C156 1.392(4) . ?
C155 H155 0.9500 . ?
C156 H156 0.9500 . ?
C161 C162 1.389(4) . ?
C161 C166 1.397(4) . ?
C162 C163 1.396(4) . ?
C162 H162 0.9500 . ?
C163 C164 1.376(5) . ?
C163 H163 0.9500 . ?
C164 C165 1.383(4) . ?
C165 C166 1.380(4) . ?
C165 H165 0.9500 . ?
C166 H166 0.9500 . ?
C241 C242 1.392(4) . ?
C241 C246 1.399(4) . ?
C242 C243 1.400(4) . ?
C243 C244 1.373(5) . ?
C243 H243 0.9500 . ?
C244 C245 1.385(5) . ?
C244 H244 0.9500 . ?
C245 C246 1.379(4) . ?
C245 H245 0.9500 . ?
C246 H246 0.9500 . ?
C251 C252 1.389(4) . ?
C251 C256 1.406(4) . ?
C252 C253 1.403(4) . ?
C253 C254 1.372(5) . ?
C253 H253 0.9500 . ?
C254 C255 1.387(5) . ?
C254 H254 0.9500 . ?
C255 C256 1.381(4) . ?
C255 H255 0.9500 . ?
C256 H256 0.9500 . ?
C261 C266 1.384(4) . ?
C261 C262 1.399(4) . ?
C262 C263 1.380(4) . ?
C262 H262 0.9500 . ?
C263 C264 1.377(4) . ?
C263 H263 0.9500 . ?
C264 C265 1.376(4) . ?
C265 C266 1.396(4) . ?
C265 H265 0.9500 . ?
C266 H266 0.9500 . ?
C311 C312 1.388(4) . ?
C311 C316 1.399(4) . ?
C312 C313 1.409(4) . ?
C313 C314 1.365(5) . ?
C313 H313 0.9500 . ?
C314 C315 1.385(5) . ?
C314 H314 0.9500 . ?
C315 C316 1.389(4) . ?
C315 H315 0.9500 . ?
C316 H316 0.9500 . ?
C321 C322 1.395(4) . ?
C321 C326 1.402(4) . ?
C322 C323 1.400(4) . ?
C323 C324 1.365(5) . ?
C323 H323 0.9500 . ?
C324 C325 1.396(5) . ?
C324 H324 0.9500 . ?
C325 C326 1.389(4) . ?
C325 H325 0.9500 . ?
C326 H326 0.9500 . ?
C331 C336 1.392(4) . ?
C331 C332 1.393(4) . ?
C332 C333 1.388(4) . ?
C332 H332 0.9500 . ?
C333 C334 1.383(4) . ?
C333 H333 0.9500 . ?
C334 C335 1.370(4) . ?
C335 C336 1.394(4) . ?
C335 H335 0.9500 . ?
C336 H336 0.9500 . ?
C341 C346 1.394(4) . ?
C341 C342 1.400(4) . ?
C342 C343 1.389(4) . ?
C343 C344 1.380(4) . ?
C343 H343 0.9500 . ?
C344 C345 1.382(5) . ?
C344 H344 0.9500 . ?
C345 C346 1.385(4) . ?
C345 H345 0.9500 . ?
C346 H346 0.9500 . ?
C351 C352 1.392(4) . ?
C351 C356 1.399(4) . ?
C352 C353 1.397(4) . ?
C353 C354 1.380(4) . ?
C353 H353 0.9500 . ?
C354 C355 1.385(5) . ?
C354 H354 0.9500 . ?
C355 C356 1.386(4) . ?
C355 H355 0.9500 . ?
C356 H356 0.9500 . ?
C361 C362 1.387(4) . ?
C361 C366 1.400(4) . ?
C362 C363 1.394(4) . ?
C362 H362 0.9500 . ?
C363 C364 1.375(4) . ?
C363 H363 0.9500 . ?
C364 C365 1.382(4) . ?
C365 C366 1.383(4) . ?
C365 H365 0.9500 . ?
C366 H366 0.9500 . ?
C441 C442 1.388(4) . ?
C441 C446 1.402(4) . ?
C442 C443 1.395(4) . ?
C443 C444 1.366(5) . ?
C443 H443 0.9500 . ?
C444 C445 1.390(5) . ?
C444 H444 0.9500 . ?
C445 C446 1.375(4) . ?
C445 H445 0.9500 . ?
C446 H446 0.9500 . ?
C451 C452 1.383(4) . ?
C451 C456 1.406(4) . ?
C452 C453 1.409(4) . ?
C453 C454 1.367(5) . ?
C453 H453 0.9500 . ?
C454 C455 1.381(5) . ?
C454 H454 0.9500 . ?
C455 C456 1.371(4) . ?
C455 H455 0.9500 . ?
C456 H456 0.9500 . ?
C461 C462 1.387(4) . ?
C461 C466 1.394(4) . ?
C462 C463 1.394(4) . ?
C462 H462 0.9500 . ?
C463 C464 1.376(4) . ?
C463 H463 0.9500 . ?
C464 C465 1.383(4) . ?
C465 C466 1.387(4) . ?
C465 H465 0.9500 . ?
C466 H466 0.9500 . ?
S21 C212 1.7388(15) . ?
S21 C222 1.7457(15) . ?
Cl21 C234 1.7323(16) . ?
N21 C22 1.454(4) . ?
N21 C21 1.497(3) . ?
N21 H21 0.8362 . ?
C21 C231 1.542(3) . ?
C21 C221 1.565(3) . ?
C21 C211 1.568(3) . ?
C22 H22A 0.9900 . ?
C22 H22B 0.9900 . ?
C211 C212 1.3900 . ?
C211 C216 1.3900 . ?
C212 C213 1.3900 . ?
C213 C214 1.3900 . ?
C213 H213 0.9500 . ?
C214 C215 1.3900 . ?
C214 H214 0.9500 . ?
C215 C216 1.3900 . ?
C215 H215 0.9500 . ?
C216 H216 0.9500 . ?
C221 C222 1.3900 . ?
C221 C226 1.3900 . ?
C222 C223 1.3900 . ?
C223 C224 1.3900 . ?
C223 H223 0.9500 . ?
C224 C225 1.3900 . ?
C224 H224 0.9500 . ?
C225 C226 1.3900 . ?
C225 H225 0.9500 . ?
C226 H226 0.9500 . ?
C231 C232 1.3900 . ?
C231 C236 1.3900 . ?
C232 C233 1.3900 . ?
C232 H232 0.9500 . ?
C233 C234 1.3900 . ?
C233 H233 0.9500 . ?
C234 C235 1.3900 . ?
C235 C236 1.3900 . ?
C235 H235 0.9500 . ?
C236 H236 0.9500 . ?
C5 C51 1.514(5) . ?
C5 H5A 0.9800 . ?
C5 H5B 0.9800 . ?
C5 H5C 0.9800 . ?
C51 C52 1.3900 . ?
C51 C55 1.3900 . ?
C52 C53 1.3900 . ?
C52 H52 0.9500 . ?
C53 N5 1.3900 . ?
C53 H53 0.9500 . ?
N5 C54 1.3900 . ?
C54 C55 1.3900 . ?
C54 H54 0.9500 . ?
C55 H55 0.9500 . ?
S23 C272 1.740(12) . ?
S23 C282 1.751(11) . ?
Cl23 C294 1.738(11) . ?
N23 C27 1.481(15) . ?
N23 C26 1.515(17) . ?
N23 H23 0.8799 . ?
C26 C281 1.549(15) . ?
C26 C291 1.552(15) . ?
C26 C271 1.558(15) . ?
C27 H27A 0.9900 . ?
C27 H27B 0.9900 . ?
C271 C272 1.3900 . ?
C271 C276 1.3900 . ?
C272 C273 1.3900 . ?
C273 C274 1.3900 . ?
C273 H273 0.9500 . ?
C274 C275 1.3900 . ?
C274 H274 0.9500 . ?
C275 C276 1.3900 . ?
C275 H275 0.9500 . ?
C276 H276 0.9500 . ?
C281 C282 1.3900 . ?
C281 C286 1.3900 . ?
C282 C283 1.3900 . ?
C283 C284 1.3900 . ?
C283 H283 0.9500 . ?
C284 C285 1.3900 . ?
C284 H284 0.9500 . ?
C285 C286 1.3900 . ?
C285 H285 0.9500 . ?
C286 H286 0.9500 . ?
C291 C292 1.3900 . ?
C291 C296 1.3900 . ?
C292 C293 1.3900 . ?
C292 H292 0.9500 . ?
C293 C294 1.3900 . ?
C293 H293 0.9500 . ?
C294 C295 1.3900 . ?
C295 C296 1.3900 . ?
C295 H295 0.9500 . ?
C296 H296 0.9500 . ?
C8 C81 1.473(18) . ?
C8 H8A 0.9800 . ?
C8 H8B 0.9800 . ?
C8 H8C 0.9800 . ?
C81 C82 1.3900 . ?
C81 C85 1.3900 . ?
C82 C83 1.3900 . ?
C82 H82 0.9500 . ?
C83 N8 1.3900 . ?
C83 H83 0.9500 . ?
N8 C84 1.3900 . ?
C84 C85 1.3900 . ?
C84 H84 0.9500 . ?
C85 H85 0.9500 . ?
S41 C422 1.7441(16) . ?
S41 C412 1.7490(17) . ?
Cl41 C434 1.7249(15) . ?
N41 C42 1.467(4) . ?
N41 C41 1.469(3) . ?
N41 H4 0.9108 . ?
C41 C411 1.555(3) . ?
C41 C431 1.560(3) . ?
C41 C421 1.564(3) . ?
C42 C43 1.526(4) . ?
C42 H42A 0.9900 . ?
C42 H42B 0.9900 . ?
C43 H43A 0.9900 . ?
C43 H43B 0.9900 . ?
C411 C412 1.3900 . ?
C411 C416 1.3900 . ?
C412 C413 1.3900 . ?
C413 C414 1.3900 . ?
C413 H413 0.9500 . ?
C414 C415 1.3900 . ?
C414 H414 0.9500 . ?
C415 C416 1.3900 . ?
C415 H415 0.9500 . ?
C416 H416 0.9500 . ?
C421 C422 1.3900 . ?
C421 C426 1.3900 . ?
C422 C423 1.3900 . ?
C423 C424 1.3900 . ?
C423 H423 0.9500 . ?
C424 C425 1.3900 . ?
C424 H424 0.9500 . ?
C425 C426 1.3900 . ?
C425 H425 0.9500 . ?
C426 H426 0.9500 . ?
C431 C432 1.3900 . ?
C431 C436 1.3900 . ?
C432 C433 1.3900 . ?
C432 H432 0.9500 . ?
C433 C434 1.3900 . ?
C433 H433 0.9500 . ?
C434 C435 1.3900 . ?
C435 C436 1.3900 . ?
C435 H435 0.9500 . ?
C436 H436 0.9500 . ?
C6 C61 1.493(7) . ?
C6 H6A 0.9800 . ?
C6 H6B 0.9800 . ?
C6 H6C 0.9800 . ?
C61 C62 1.3900 . ?
C61 C65 1.3900 . ?
C62 C63 1.3900 . ?
C62 H62 0.9500 . ?
C63 N6 1.3900 . ?
C63 H63 0.9500 . ?
N6 C64 1.3900 . ?
C64 C65 1.3900 . ?
C64 H64 0.9500 . ?
C65 H65 0.9500 . ?
S43 C472 1.721(11) . ?
S43 C482 1.765(11) . ?
Cl43 C494 1.750(10) . ?
N43 C45 1.449(16) . ?
N43 C46 1.479(18) . ?
N43 H43 0.8800 . ?
C45 C491 1.549(14) . ?
C45 C471 1.558(14) . ?
C45 C481 1.560(14) . ?
C46 C47 1.500(17) . ?
C46 H46A 0.9900 . ?
C46 H46B 0.9900 . ?
C47 H47A 0.9900 . ?
C47 H47B 0.9900 . ?
C471 C472 1.3900 . ?
C471 C476 1.3900 . ?
C472 C473 1.3900 . ?
C473 C474 1.3900 . ?
C473 H473 0.9500 . ?
C474 C475 1.3900 . ?
C474 H474 0.9500 . ?
C475 C476 1.3900 . ?
C475 H475 0.9500 . ?
C476 H476 0.9500 . ?
C481 C482 1.3900 . ?
C481 C486 1.3900 . ?
C482 C483 1.3900 . ?
C483 C484 1.3900 . ?
C483 H483 0.9500 . ?
C484 C485 1.3900 . ?
C484 H484 0.9500 . ?
C485 C486 1.3900 . ?
C485 H485 0.9500 . ?
C486 H486 0.9500 . ?
C491 C492 1.3900 . ?
C491 C496 1.3900 . ?
C492 C493 1.3900 . ?
C492 H492 0.9500 . ?
C493 C494 1.3900 . ?
C493 H493 0.9500 . ?
C494 C495 1.3900 . ?
C495 C496 1.3900 . ?
C495 H495 0.9500 . ?
C496 H496 0.9500 . ?
C7 C71 1.474(16) . ?
C7 H7A 0.9800 . ?
C7 H7B 0.9800 . ?
C7 H7C 0.9800 . ?
C71 C72 1.3900 . ?
C71 C75 1.3900 . ?
C72 C73 1.3900 . ?
C72 H72 0.9500 . ?
C73 N7 1.3900 . ?
C73 H73 0.9500 . ?
N7 C74 1.3900 . ?
C74 C75 1.3900 . ?
C74 H74 0.9500 . ?
C75 H75 0.9500 . ?

loop_
_geom_hbond_atom_site_label_D
_geom_hbond_atom_site_label_H
_geom_hbond_atom_site_label_A
_geom_hbond_distance_DH
_geom_hbond_distance_HA
_geom_hbond_distance_DA
_geom_hbond_angle_DHA
_geom_hbond_site_symmetry_A
_geom_hbond_publ_flag
C6 H6B S41 0.98 2.86 3.712(7) 145 . yes
C123 H123 S21 0.95 2.80 3.723(3) 165 1_545 yes
C132 H132 N11 0.95 2.47 2.828(4) 102 . yes
C162 H162 N12 0.95 2.43 2.803(4) 103 . yes
C213 H213 N5 0.95 2.61 3.510(3) 158 1_565 yes
C236 H236 N21 0.95 2.42 2.792(3) 103 . yes
C253 H253 S12 0.95 2.85 3.774(3) 164 . yes
C254 H254 N6 0.95 2.56 3.28(2) 134 1_465 yes
C266 H266 N22 0.95 2.46 2.820(4) 102 . yes
C313 H313 S43 0.95 2.82 3.744(9) 164 . yes
C336 H336 N31 0.95 2.45 2.812(4) 103 . yes
C362 H362 N32 0.95 2.43 2.804(4) 103 . yes
C416 H416 N41 0.95 2.41 2.755(3) 101 . yes
C426 H426 N41 0.95 2.50 2.846(3) 101 . yes
C432 H432 N41 0.95 2.39 2.750(3) 102 . yes
C436 H436 S41 0.95 2.80 3.5476(19) 136 . yes
C462 H462 N42 0.95 2.43 2.797(3) 103 . yes

loop_
_geom_torsion_atom_site_label_1
_geom_torsion_atom_site_label_2
_geom_torsion_atom_site_label_3
_geom_torsion_atom_site_label_4
_geom_torsion
_geom_torsion_site_symmetry_1
_geom_torsion_site_symmetry_2
_geom_torsion_site_symmetry_3
_geom_torsion_site_symmetry_4
_geom_torsion_publ_flag
C12 N11 C11 C111 -69.4(3) . . . . ?
C12 N11 C11 C121 57.0(3) . . . . ?
C12 N11 C11 C131 174.0(2) . . . . ?
C11 N11 C12 C13 -174.9(2) . . . . ?
C14 N12 C13 C12 -175.1(2) . . . . ?
N11 C12 C13 N12 -73.7(3) . . . . ?
C13 N12 C14 C161 77.1(3) . . . . ?
C13 N12 C14 C141 -165.2(2) . . . . ?
C13 N12 C14 C151 -44.7(3) . . . . ?
C24 N22 C23 C27 -177.9(2) . . . . ?
C24 N22 C23 C22 -177.9(2) . . . . ?
C23 N22 C24 C241 -67.2(3) . . . . ?
C23 N22 C24 C261 175.8(2) . . . . ?
C23 N22 C24 C251 58.6(3) . . . . ?
C32 N31 C31 C321 66.9(3) . . . . ?
C32 N31 C31 C331 -176.7(2) . . . . ?
C32 N31 C31 C311 -59.2(3) . . . . ?
C31 N31 C32 C33 172.1(2) . . . . ?
C34 N32 C33 C32 174.3(2) . . . . ?
N31 C32 C33 N32 74.6(3) . . . . ?
C33 N32 C34 C361 -78.1(3) . . . . ?
C33 N32 C34 C341 43.7(3) . . . . ?
C33 N32 C34 C351 164.9(2) . . . . ?
C47 N42 C44 C441 63.0(3) . . . . ?
C43 N42 C44 C441 63.0(3) . . . . ?
C47 N42 C44 C451 -62.9(3) . . . . ?
C43 N42 C44 C451 -62.9(3) . . . . ?
C47 N42 C44 C461 179.4(2) . . . . ?
C43 N42 C44 C461 179.4(2) . . . . ?
N11 C11 C111 C112 126.2(3) . . . . ?
C121 C11 C111 C112 3.0(4) . . . . ?
C131 C11 C111 C112 -115.4(3) . . . . ?
N11 C11 C111 C116 -54.5(3) . . . . ?
C121 C11 C111 C116 -177.8(2) . . . . ?
C131 C11 C111 C116 63.9(3) . . . . ?
C116 C111 C112 C113 -0.7(4) . . . . ?
C11 C111 C112 C113 178.5(3) . . . . ?
C116 C111 C112 S11 178.5(2) . . . . ?
C11 C111 C112 S11 -2.2(4) . . . . ?
C122 S11 C112 C111 -0.8(3) . . . . ?
C122 S11 C112 C113 178.4(2) . . . . ?
C111 C112 C113 C114 0.0(5) . . . . ?
S11 C112 C113 C114 -179.3(3) . . . . ?
C112 C113 C114 C115 0.6(6) . . . . ?
C113 C114 C115 C116 -0.5(6) . . . . ?
C114 C115 C116 C111 -0.2(5) . . . . ?
C112 C111 C116 C115 0.8(5) . . . . ?
C11 C111 C116 C115 -178.5(3) . . . . ?
N11 C11 C121 C122 -121.6(3) . . . . ?
C111 C11 C121 C122 -0.2(4) . . . . ?
C131 C11 C121 C122 118.9(3) . . . . ?
N11 C11 C121 C126 58.2(3) . . . . ?
C111 C11 C121 C126 179.5(2) . . . . ?
C131 C11 C121 C126 -61.3(3) . . . . ?
C126 C121 C122 C123 -1.5(4) . . . . ?
C11 C121 C122 C123 178.3(3) . . . . ?
C126 C121 C122 S11 177.1(2) . . . . ?
C11 C121 C122 S11 -3.1(4) . . . . ?
C112 S11 C122 C121 3.4(3) . . . . ?
C112 S11 C122 C123 -178.0(2) . . . . ?
C121 C122 C123 C124 0.5(5) . . . . ?
S11 C122 C123 C124 -178.1(3) . . . . ?
C122 C123 C124 C125 0.9(5) . . . . ?
C123 C124 C125 C126 -1.3(5) . . . . ?
C124 C125 C126 C121 0.3(5) . . . . ?
C122 C121 C126 C125 1.1(4) . . . . ?
C11 C121 C126 C125 -178.7(3) . . . . ?
N11 C11 C131 C132 5.9(4) . . . . ?
C111 C11 C131 C132 -110.3(3) . . . . ?
C121 C11 C131 C132 125.4(3) . . . . ?
N11 C11 C131 C136 -173.3(2) . . . . ?
C111 C11 C131 C136 70.5(3) . . . . ?
C121 C11 C131 C136 -53.7(3) . . . . ?
C136 C131 C132 C133 1.1(4) . . . . ?
C11 C131 C132 C133 -178.1(3) . . . . ?
C131 C132 C133 C134 -0.5(4) . . . . ?
C132 C133 C134 C135 -0.2(5) . . . . ?
C132 C133 C134 Cl11 179.7(2) . . . . ?
C133 C134 C135 C136 0.3(5) . . . . ?
Cl11 C134 C135 C136 -179.7(2) . . . . ?
C134 C135 C136 C131 0.4(5) . . . . ?
C132 C131 C136 C135 -1.1(4) . . . . ?
C11 C131 C136 C135 178.2(3) . . . . ?
N12 C14 C141 C142 77.8(3) . . . . ?
C161 C14 C141 C142 -164.1(2) . . . . ?
C151 C14 C141 C142 -41.8(3) . . . . ?
N12 C14 C141 C146 -97.0(3) . . . . ?
C161 C14 C141 C146 21.1(3) . . . . ?
C151 C14 C141 C146 143.4(3) . . . . ?
C146 C141 C142 C143 3.0(4) . . . . ?
C14 C141 C142 C143 -172.1(3) . . . . ?
C146 C141 C142 S12 -178.4(2) . . . . ?
C14 C141 C142 S12 6.6(4) . . . . ?
C152 S12 C142 C141 26.2(3) . . . . ?
C152 S12 C142 C143 -155.1(2) . . . . ?
C141 C142 C143 C144 -0.4(5) . . . . ?
S12 C142 C143 C144 -179.1(3) . . . . ?
C142 C143 C144 C145 -2.5(5) . . . . ?
C143 C144 C145 C146 2.7(5) . . . . ?
C144 C145 C146 C141 0.0(5) . . . . ?
C142 C141 C146 C145 -2.8(4) . . . . ?
C14 C141 C146 C145 172.3(3) . . . . ?
N12 C14 C151 C152 -77.1(3) . . . . ?
C161 C14 C151 C152 161.3(2) . . . . ?
C141 C14 C151 C152 39.5(3) . . . . ?
N12 C14 C151 C156 94.5(3) . . . . ?
C161 C14 C151 C156 -27.1(3) . . . . ?
C141 C14 C151 C156 -148.9(3) . . . . ?
C156 C151 C152 C153 2.3(4) . . . . ?
C14 C151 C152 C153 174.2(2) . . . . ?
C156 C151 C152 S12 -174.6(2) . . . . ?
C14 C151 C152 S12 -2.7(4) . . . . ?
C142 S12 C152 C151 -28.3(3) . . . . ?
C142 S12 C152 C153 154.7(2) . . . . ?
C151 C152 C153 C154 -2.4(4) . . . . ?
S12 C152 C153 C154 174.7(2) . . . . ?
C152 C153 C154 C155 0.6(5) . . . . ?
C153 C154 C155 C156 1.1(5) . . . . ?
C154 C155 C156 C151 -1.2(5) . . . . ?
C152 C151 C156 C155 -0.5(4) . . . . ?
C14 C151 C156 C155 -172.4(3) . . . . ?
N12 C14 C161 C162 8.7(3) . . . . ?
C141 C14 C161 C162 -106.4(3) . . . . ?
C151 C14 C161 C162 130.5(3) . . . . ?
N12 C14 C161 C166 -175.0(2) . . . . ?
C141 C14 C161 C166 69.9(3) . . . . ?
C151 C14 C161 C166 -53.3(3) . . . . ?
C166 C161 C162 C163 3.2(4) . . . . ?
C14 C161 C162 C163 179.5(3) . . . . ?
C161 C162 C163 C164 -1.6(5) . . . . ?
C162 C163 C164 C165 -0.9(5) . . . . ?
C162 C163 C164 Cl12 178.5(2) . . . . ?
C163 C164 C165 C166 1.7(5) . . . . ?
Cl12 C164 C165 C166 -177.8(2) . . . . ?
C164 C165 C166 C161 0.1(4) . . . . ?
C162 C161 C166 C165 -2.5(4) . . . . ?
C14 C161 C166 C165 -178.9(2) . . . . ?
N22 C24 C241 C242 121.2(3) . . . . ?
C261 C24 C241 C242 -120.8(3) . . . . ?
C251 C24 C241 C242 -1.9(4) . . . . ?
N22 C24 C241 C246 -56.1(3) . . . . ?
C261 C24 C241 C246 61.9(3) . . . . ?
C251 C24 C241 C246 -179.2(2) . . . . ?
C246 C241 C242 C243 0.7(4) . . . . ?
C24 C241 C242 C243 -176.6(2) . . . . ?
C246 C241 C242 S22 -179.8(2) . . . . ?
C24 C241 C242 S22 3.0(4) . . . . ?
C252 S22 C242 C241 -2.2(3) . . . . ?
C252 S22 C242 C243 177.4(2) . . . . ?
C241 C242 C243 C244 0.2(4) . . . . ?
S22 C242 C243 C244 -179.3(2) . . . . ?
C242 C243 C244 C245 -0.9(5) . . . . ?
C243 C244 C245 C246 0.6(5) . . . . ?
C244 C245 C246 C241 0.4(5) . . . . ?
C242 C241 C246 C245 -1.0(4) . . . . ?
C24 C241 C246 C245 176.5(3) . . . . ?
N22 C24 C251 C252 -120.2(3) . . . . ?
C241 C24 C251 C252 0.5(4) . . . . ?
C261 C24 C251 C252 120.5(3) . . . . ?
N22 C24 C251 C256 59.9(3) . . . . ?
C241 C24 C251 C256 -179.4(2) . . . . ?
C261 C24 C251 C256 -59.4(3) . . . . ?
C256 C251 C252 C253 0.0(4) . . . . ?
C24 C251 C252 C253 -179.9(3) . . . . ?
C256 C251 C252 S22 179.7(2) . . . . ?
C24 C251 C252 S22 -0.2(4) . . . . ?
C242 S22 C252 C251 0.8(3) . . . . ?
C242 S22 C252 C253 -179.4(2) . . . . ?
C251 C252 C253 C254 0.9(5) . . . . ?
S22 C252 C253 C254 -178.8(3) . . . . ?
C252 C253 C254 C255 -1.6(5) . . . . ?
C253 C254 C255 C256 1.3(5) . . . . ?
C254 C255 C256 C251 -0.4(5) . . . . ?
C252 C251 C256 C255 -0.2(4) . . . . ?
C24 C251 C256 C255 179.7(3) . . . . ?
N22 C24 C261 C266 3.6(3) . . . . ?
C241 C24 C261 C266 -112.0(3) . . . . ?
C251 C24 C261 C266 123.6(3) . . . . ?
N22 C24 C261 C262 -174.7(2) . . . . ?
C241 C24 C261 C262 69.7(3) . . . . ?
C251 C24 C261 C262 -54.7(3) . . . . ?
C266 C261 C262 C263 0.1(4) . . . . ?
C24 C261 C262 C263 178.5(2) . . . . ?
C261 C262 C263 C264 0.2(4) . . . . ?
C262 C263 C264 C265 -0.3(4) . . . . ?
C262 C263 C264 Cl22 179.8(2) . . . . ?
C263 C264 C265 C266 0.1(4) . . . . ?
Cl22 C264 C265 C266 -180.0(2) . . . . ?
C262 C261 C266 C265 -0.2(4) . . . . ?
C24 C261 C266 C265 -178.5(2) . . . . ?
C264 C265 C266 C261 0.1(4) . . . . ?
N31 C31 C311 C312 121.7(3) . . . . ?
C321 C31 C311 C312 -0.5(4) . . . . ?
C331 C31 C311 C312 -118.9(3) . . . . ?
N31 C31 C311 C316 -57.8(3) . . . . ?
C321 C31 C311 C316 179.9(2) . . . . ?
C331 C31 C311 C316 61.5(3) . . . . ?
C316 C311 C312 C313 0.9(4) . . . . ?
C31 C311 C312 C313 -178.6(2) . . . . ?
C316 C311 C312 S31 -176.2(2) . . . . ?
C31 C311 C312 S31 4.2(4) . . . . ?
C322 S31 C312 C311 -3.3(3) . . . . ?
C322 S31 C312 C313 179.3(2) . . . . ?
C311 C312 C313 C314 -1.0(4) . . . . ?
S31 C312 C313 C314 176.5(2) . . . . ?
C312 C313 C314 C315 0.0(5) . . . . ?
C313 C314 C315 C316 0.9(5) . . . . ?
C314 C315 C316 C311 -0.9(5) . . . . ?
C312 C311 C316 C315 0.0(4) . . . . ?
C31 C311 C316 C315 179.6(3) . . . . ?
N31 C31 C321 C322 -128.2(3) . . . . ?
C331 C31 C321 C322 113.9(3) . . . . ?
C311 C31 C321 C322 -4.0(4) . . . . ?
N31 C31 C321 C326 53.9(3) . . . . ?
C331 C31 C321 C326 -63.9(3) . . . . ?
C311 C31 C321 C326 178.1(2) . . . . ?
C326 C321 C322 C323 1.6(4) . . . . ?
C31 C321 C322 C323 -176.2(3) . . . . ?
C326 C321 C322 S31 -177.6(2) . . . . ?
C31 C321 C322 S31 4.6(4) . . . . ?
C312 S31 C322 C321 -0.9(3) . . . . ?
C312 S31 C322 C323 179.9(2) . . . . ?
C321 C322 C323 C324 -0.7(4) . . . . ?
S31 C322 C323 C324 178.6(2) . . . . ?
C322 C323 C324 C325 -0.8(5) . . . . ?
C323 C324 C325 C326 1.3(5) . . . . ?
C324 C325 C326 C321 -0.3(5) . . . . ?
C322 C321 C326 C325 -1.1(4) . . . . ?
C31 C321 C326 C325 176.9(3) . . . . ?
N31 C31 C331 C336 0.7(3) . . . . ?
C321 C31 C331 C336 117.2(3) . . . . ?
C311 C31 C331 C336 -119.8(3) . . . . ?
N31 C31 C331 C332 -180.0(2) . . . . ?
C321 C31 C331 C332 -63.4(3) . . . . ?
C311 C31 C331 C332 59.6(3) . . . . ?
C336 C331 C332 C333 -0.1(4) . . . . ?
C31 C331 C332 C333 -179.5(2) . . . . ?
C331 C332 C333 C334 -0.7(4) . . . . ?
C332 C333 C334 C335 1.1(4) . . . . ?
C332 C333 C334 Cl31 -178.4(2) . . . . ?
C333 C334 C335 C336 -0.7(4) . . . . ?
Cl31 C334 C335 C336 178.9(2) . . . . ?
C332 C331 C336 C335 0.5(4) . . . . ?
C31 C331 C336 C335 179.9(2) . . . . ?
C334 C335 C336 C331 -0.1(4) . . . . ?
N32 C34 C341 C346 -94.6(3) . . . . ?
C361 C34 C341 C346 27.1(3) . . . . ?
C351 C34 C341 C346 148.3(2) . . . . ?
N32 C34 C341 C342 78.0(3) . . . . ?
C361 C34 C341 C342 -160.4(2) . . . . ?
C351 C34 C341 C342 -39.2(3) . . . . ?
C346 C341 C342 C343 -2.1(4) . . . . ?
C34 C341 C342 C343 -175.0(2) . . . . ?
C346 C341 C342 S32 174.6(2) . . . . ?
C34 C341 C342 S32 1.7(3) . . . . ?
C352 S32 C342 C343 -153.7(2) . . . . ?
C352 S32 C342 C341 29.5(2) . . . . ?
C341 C342 C343 C344 2.1(4) . . . . ?
S32 C342 C343 C344 -174.7(2) . . . . ?
C342 C343 C344 C345 -0.6(5) . . . . ?
C343 C344 C345 C346 -0.9(5) . . . . ?
C344 C345 C346 C341 0.9(5) . . . . ?
C342 C341 C346 C345 0.6(4) . . . . ?
C34 C341 C346 C345 173.4(3) . . . . ?
N32 C34 C351 C352 -78.9(3) . . . . ?
C361 C34 C351 C352 163.5(2) . . . . ?
C341 C34 C351 C352 41.7(3) . . . . ?
N32 C34 C351 C356 95.3(3) . . . . ?
C361 C34 C351 C356 -22.3(3) . . . . ?
C341 C34 C351 C356 -144.1(2) . . . . ?
C356 C351 C352 C353 -2.2(4) . . . . ?
C34 C351 C352 C353 172.3(2) . . . . ?
C356 C351 C352 S32 179.6(2) . . . . ?
C34 C351 C352 S32 -6.0(3) . . . . ?
C342 S32 C352 C351 -27.2(3) . . . . ?
C342 S32 C352 C353 154.5(2) . . . . ?
C351 C352 C353 C354 -0.3(4) . . . . ?
S32 C352 C353 C354 178.1(2) . . . . ?
C352 C353 C354 C355 2.4(5) . . . . ?
C353 C354 C355 C356 -2.0(5) . . . . ?
C354 C355 C356 C351 -0.6(5) . . . . ?
C352 C351 C356 C355 2.6(4) . . . . ?
C34 C351 C356 C355 -171.8(3) . . . . ?
N32 C34 C361 C362 -6.8(3) . . . . ?
C341 C34 C361 C362 -129.2(3) . . . . ?
C351 C34 C361 C362 107.9(3) . . . . ?
N32 C34 C361 C366 176.2(2) . . . . ?
C341 C34 C361 C366 53.8(3) . . . . ?
C351 C34 C361 C366 -69.1(3) . . . . ?
C366 C361 C362 C363 -2.6(4) . . . . ?
C34 C361 C362 C363 -179.6(2) . . . . ?
C361 C362 C363 C364 1.3(4) . . . . ?
C362 C363 C364 C365 0.8(4) . . . . ?
C362 C363 C364 Cl32 -178.6(2) . . . . ?
C363 C364 C365 C366 -1.6(4) . . . . ?
Cl32 C364 C365 C366 177.8(2) . . . . ?
C364 C365 C366 C361 0.2(4) . . . . ?
C362 C361 C366 C365 1.8(4) . . . . ?
C34 C361 C366 C365 179.0(2) . . . . ?
N42 C44 C441 C442 -124.4(3) . . . . ?
C451 C44 C441 C442 -0.8(4) . . . . ?
C461 C44 C441 C442 118.7(3) . . . . ?
N42 C44 C441 C446 53.2(3) . . . . ?
C451 C44 C441 C446 176.8(2) . . . . ?
C461 C44 C441 C446 -63.7(3) . . . . ?
C446 C441 C442 C443 -0.7(4) . . . . ?
C44 C441 C442 C443 176.9(3) . . . . ?
C446 C441 C442 S42 179.7(2) . . . . ?
C44 C441 C442 S42 -2.7(4) . . . . ?
C452 S42 C442 C441 4.8(3) . . . . ?
C452 S42 C442 C443 -174.7(2) . . . . ?
C441 C442 C443 C444 -0.7(4) . . . . ?
S42 C442 C443 C444 178.9(2) . . . . ?
C442 C443 C444 C445 1.4(5) . . . . ?
C443 C444 C445 C446 -0.7(5) . . . . ?
C444 C445 C446 C441 -0.8(5) . . . . ?
C442 C441 C446 C445 1.4(4) . . . . ?
C44 C441 C446 C445 -176.4(3) . . . . ?
N42 C44 C451 C452 122.0(3) . . . . ?
C441 C44 C451 C452 1.1(4) . . . . ?
C461 C44 C451 C452 -119.0(3) . . . . ?
N42 C44 C451 C456 -57.9(3) . . . . ?
C441 C44 C451 C456 -178.8(2) . . . . ?
C461 C44 C451 C456 61.1(3) . . . . ?
C456 C451 C452 C453 1.2(4) . . . . ?
C44 C451 C452 C453 -178.7(3) . . . . ?
C456 C451 C452 S42 -178.0(2) . . . . ?
C44 C451 C452 S42 2.1(4) . . . . ?
C442 S42 C452 C451 -4.6(3) . . . . ?
C442 S42 C452 C453 176.2(2) . . . . ?
C451 C452 C453 C454 -0.7(5) . . . . ?
S42 C452 C453 C454 178.6(3) . . . . ?
C452 C453 C454 C455 -0.3(5) . . . . ?
C453 C454 C455 C456 0.7(5) . . . . ?
C454 C455 C456 C451 -0.1(5) . . . . ?
C452 C451 C456 C455 -0.8(4) . . . . ?
C44 C451 C456 C455 179.1(3) . . . . ?
N42 C44 C461 C462 -1.8(3) . . . . ?
C441 C44 C461 C462 113.3(3) . . . . ?
C451 C44 C461 C462 -122.3(3) . . . . ?
N42 C44 C461 C466 177.4(2) . . . . ?
C441 C44 C461 C466 -67.5(3) . . . . ?
C451 C44 C461 C466 57.0(3) . . . . ?
C466 C461 C462 C463 0.5(4) . . . . ?
C44 C461 C462 C463 179.7(2) . . . . ?
C461 C462 C463 C464 -0.1(4) . . . . ?
C462 C463 C464 C465 -0.2(4) . . . . ?
C462 C463 C464 Cl42 -179.7(2) . . . . ?
C463 C464 C465 C466 0.1(4) . . . . ?
Cl42 C464 C465 C466 179.6(2) . . . . ?
C464 C465 C466 C461 0.3(4) . . . . ?
C462 C461 C466 C465 -0.6(4) . . . . ?
C44 C461 C466 C465 -179.9(2) . . . . ?
C22 N21 C21 C231 80.2(3) . . . . ?
C22 N21 C21 C221 -41.3(3) . . . . ?
C22 N21 C21 C211 -161.7(2) . . . . ?
C21 N21 C22 C23 -177.6(2) . . . . ?
N22 C23 C22 N21 -72.2(3) . . . . ?
N21 C21 C211 C212 77.4(2) . . . . ?
C231 C21 C211 C212 -164.44(14) . . . . ?
C221 C21 C211 C212 -41.9(2) . . . . ?
N21 C21 C211 C216 -98.5(2) . . . . ?
C231 C21 C211 C216 19.6(2) . . . . ?
C221 C21 C211 C216 142.17(16) . . . . ?
C216 C211 C212 C213 0.0 . . . . ?
C21 C211 C212 C213 -175.94(19) . . . . ?
C216 C211 C212 S21 179.91(16) . . . . ?
C21 C211 C212 S21 4.0(2) . . . . ?
C222 S21 C212 C211 28.24(15) . . . . ?
C222 S21 C212 C213 -151.85(11) . . . . ?
C211 C212 C213 C214 0.0 . . . . ?
S21 C212 C213 C214 -179.91(15) . . . . ?
C212 C213 C214 C215 0.0 . . . . ?
C213 C214 C215 C216 0.0 . . . . ?
C214 C215 C216 C211 0.0 . . . . ?
C212 C211 C216 C215 0.0 . . . . ?
C21 C211 C216 C215 175.91(19) . . . . ?
N21 C21 C221 C222 -74.2(2) . . . . ?
C231 C21 C221 C222 164.93(15) . . . . ?
C211 C21 C221 C222 43.2(2) . . . . ?
N21 C21 C221 C226 97.1(2) . . . . ?
C231 C21 C221 C226 -23.7(2) . . . . ?
C211 C21 C221 C226 -145.46(16) . . . . ?
C226 C221 C222 C223 0.0 . . . . ?
C21 C221 C222 C223 171.39(19) . . . . ?
C226 C221 C222 S21 -178.28(16) . . . . ?
C21 C221 C222 S21 -6.9(2) . . . . ?
C212 S21 C222 C221 -26.83(15) . . . . ?
C212 S21 C222 C223 154.83(11) . . . . ?
C221 C222 C223 C224 0.0 . . . . ?
S21 C222 C223 C224 178.41(15) . . . . ?
C222 C223 C224 C225 0.0 . . . . ?
C223 C224 C225 C226 0.0 . . . . ?
C224 C225 C226 C221 0.0 . . . . ?
C222 C221 C226 C225 0.0 . . . . ?
C21 C221 C226 C225 -171.24(19) . . . . ?
N21 C21 C231 C232 -176.15(16) . . . . ?
C221 C21 C231 C232 -55.3(2) . . . . ?
C211 C21 C231 C232 67.5(2) . . . . ?
N21 C21 C231 C236 4.7(3) . . . . ?
C221 C21 C231 C236 125.54(18) . . . . ?
C211 C21 C231 C236 -111.66(19) . . . . ?
C236 C231 C232 C233 0.0 . . . . ?
C21 C231 C232 C233 -179.2(2) . . . . ?
C231 C232 C233 C234 0.0 . . . . ?
C232 C233 C234 C235 0.0 . . . . ?
C232 C233 C234 Cl21 -178.00(17) . . . . ?
C233 C234 C235 C236 0.0 . . . . ?
Cl21 C234 C235 C236 177.95(17) . . . . ?
C234 C235 C236 C231 0.0 . . . . ?
C232 C231 C236 C235 0.0 . . . . ?
C21 C231 C236 C235 179.2(2) . . . . ?
C55 C51 C52 C53 0.0 . . . . ?
C5 C51 C52 C53 179.9(3) . . . . ?
C51 C52 C53 N5 0.0 . . . . ?
C52 C53 N5 C54 0.0 . . . . ?
C53 N5 C54 C55 0.0 . . . . ?
N5 C54 C55 C51 0.0 . . . . ?
C52 C51 C55 C54 0.0 . . . . ?
C5 C51 C55 C54 -179.9(3) . . . . ?
C27 N23 C26 C281 15(2) . . . . ?
C27 N23 C26 C291 137.8(18) . . . . ?
C27 N23 C26 C271 -109.4(19) . . . . ?
C26 N23 C27 C23 173.9(15) . . . . ?
N22 C23 C27 N23 -126.9(10) . . . . ?
N23 C26 C271 C272 148.3(10) . . . . ?
C281 C26 C271 C272 26.9(16) . . . . ?
C291 C26 C271 C272 -96.7(12) . . . . ?
N23 C26 C271 C276 -31.2(15) . . . . ?
C281 C26 C271 C276 -152.6(12) . . . . ?
C291 C26 C271 C276 83.8(13) . . . . ?
C276 C271 C272 C273 0.0 . . . . ?
C26 C271 C272 C273 -179.4(12) . . . . ?
C276 C271 C272 S23 -179.7(11) . . . . ?
C26 C271 C272 S23 0.8(11) . . . . ?
C282 S23 C272 C273 158.6(9) . . . . ?
C282 S23 C272 C271 -21.6(12) . . . . ?
C271 C272 C273 C274 0.0 . . . . ?
S23 C272 C273 C274 179.8(10) . . . . ?
C272 C273 C274 C275 0.0 . . . . ?
C273 C274 C275 C276 0.0 . . . . ?
C274 C275 C276 C271 0.0 . . . . ?
C272 C271 C276 C275 0.0 . . . . ?
C26 C271 C276 C275 179.4(12) . . . . ?
N23 C26 C281 C282 -150.1(15) . . . . ?
C291 C26 C281 C282 88.9(17) . . . . ?
C271 C26 C281 C282 -31(2) . . . . ?
N23 C26 C281 C286 37.1(19) . . . . ?
C291 C26 C281 C286 -84.0(16) . . . . ?
C271 C26 C281 C286 156.3(13) . . . . ?
C286 C281 C282 C283 0.0 . . . . ?
C26 C281 C282 C283 -172.7(18) . . . . ?
C286 C281 C282 S23 179.6(17) . . . . ?
C26 C281 C282 S23 6.9(19) . . . . ?
C272 S23 C282 C281 17.6(15) . . . . ?
C272 S23 C282 C283 -162.7(11) . . . . ?
C281 C282 C283 C284 0.0 . . . . ?
S23 C282 C283 C284 -179.6(16) . . . . ?
C282 C283 C284 C285 0.0 . . . . ?
C283 C284 C285 C286 0.0 . . . . ?
C284 C285 C286 C281 0.0 . . . . ?
C282 C281 C286 C285 0.0 . . . . ?
C26 C281 C286 C285 173.0(17) . . . . ?
N23 C26 C291 C292 -165.8(14) . . . . ?
C281 C26 C291 C292 -43.8(18) . . . . ?
C271 C26 C291 C292 81.0(15) . . . . ?
N23 C26 C291 C296 13(2) . . . . ?
C281 C26 C291 C296 135.4(14) . . . . ?
C271 C26 C291 C296 -99.8(15) . . . . ?
C296 C291 C292 C293 0.0 . . . . ?
C26 C291 C292 C293 179.3(18) . . . . ?
C291 C292 C293 C294 0.0 . . . . ?
C292 C293 C294 C295 0.0 . . . . ?
C292 C293 C294 Cl23 177.1(16) . . . . ?
C293 C294 C295 C296 0.0 . . . . ?
Cl23 C294 C295 C296 -177.1(17) . . . . ?
C294 C295 C296 C291 0.0 . . . . ?
C292 C291 C296 C295 0.0 . . . . ?
C26 C291 C296 C295 -179.2(18) . . . . ?
C85 C81 C82 C83 0.0 . . . . ?
C8 C81 C82 C83 178(4) . . . . ?
C81 C82 C83 N8 0.0 . . . . ?
C82 C83 N8 C84 0.0 . . . . ?
C83 N8 C84 C85 0.0 . . . . ?
N8 C84 C85 C81 0.0 . . . . ?
C82 C81 C85 C84 0.0 . . . . ?
C8 C81 C85 C84 -178(4) . . . . ?
C42 N41 C41 C411 67.7(3) . . . . ?
C42 N41 C41 C431 -177.6(2) . . . . ?
C42 N41 C41 C421 -58.0(3) . . . . ?
C41 N41 C42 C43 173.9(3) . . . . ?
C44 N42 C43 C42 -166.3(2) . . . . ?
N41 C42 C43 N42 171.4(3) . . . . ?
N41 C41 C411 C412 -151.36(18) . . . . ?
C431 C41 C411 C412 93.3(2) . . . . ?
C421 C41 C411 C412 -26.9(3) . . . . ?
N41 C41 C411 C416 31.6(3) . . . . ?
C431 C41 C411 C416 -83.7(2) . . . . ?
C421 C41 C411 C416 156.11(16) . . . . ?
C416 C411 C412 C413 0.0 . . . . ?
C41 C411 C412 C413 -177.0(2) . . . . ?
C416 C411 C412 S41 178.14(19) . . . . ?
C41 C411 C412 S41 1.2(2) . . . . ?
C422 S41 C412 C413 -161.22(12) . . . . ?
C422 S41 C412 C411 20.56(18) . . . . ?
C411 C412 C413 C414 0.0 . . . . ?
S41 C412 C413 C414 -178.32(17) . . . . ?
C412 C413 C414 C415 0.0 . . . . ?
C413 C414 C415 C416 0.0 . . . . ?
C414 C415 C416 C411 0.0 . . . . ?
C412 C411 C416 C415 0.0 . . . . ?
C41 C411 C416 C415 177.1(2) . . . . ?
N41 C41 C421 C422 150.63(18) . . . . ?
C411 C41 C421 C422 28.1(3) . . . . ?
C431 C41 C421 C422 -90.7(2) . . . . ?
N41 C41 C421 C426 -33.6(3) . . . . ?
C411 C41 C421 C426 -156.13(16) . . . . ?
C431 C41 C421 C426 85.1(2) . . . . ?
C426 C421 C422 C423 0.0 . . . . ?
C41 C421 C422 C423 175.7(2) . . . . ?
C426 C421 C422 S41 -179.02(17) . . . . ?
C41 C421 C422 S41 -3.4(2) . . . . ?
C412 S41 C422 C421 -19.33(17) . . . . ?
C412 S41 C422 C423 161.61(12) . . . . ?
C421 C422 C423 C424 0.0 . . . . ?
S41 C422 C423 C424 179.11(16) . . . . ?
C422 C423 C424 C425 0.0 . . . . ?
C423 C424 C425 C426 0.0 . . . . ?
C424 C425 C426 C421 0.0 . . . . ?
C422 C421 C426 C425 0.0 . . . . ?
C41 C421 C426 C425 -175.88(19) . . . . ?
N41 C41 C431 C432 -18.4(3) . . . . ?
C411 C41 C431 C432 97.3(2) . . . . ?
C421 C41 C431 C432 -139.62(16) . . . . ?
N41 C41 C431 C436 163.24(17) . . . . ?
C411 C41 C431 C436 -81.1(2) . . . . ?
C421 C41 C431 C436 42.0(2) . . . . ?
C436 C431 C432 C433 0.0 . . . . ?
C41 C431 C432 C433 -178.4(2) . . . . ?
C431 C432 C433 C434 0.0 . . . . ?
C432 C433 C434 C435 0.0 . . . . ?
C432 C433 C434 Cl41 179.03(17) . . . . ?
C433 C434 C435 C436 0.0 . . . . ?
Cl41 C434 C435 C436 -179.03(17) . . . . ?
C434 C435 C436 C431 0.0 . . . . ?
C432 C431 C436 C435 0.0 . . . . ?
C41 C431 C436 C435 178.4(2) . . . . ?
C65 C61 C62 C63 0.0 . . . . ?
C6 C61 C62 C63 178.9(4) . . . . ?
C61 C62 C63 N6 0.0 . . . . ?
C62 C63 N6 C64 0.0 . . . . ?
C63 N6 C64 C65 0.0 . . . . ?
N6 C64 C65 C61 0.0 . . . . ?
C62 C61 C65 C64 0.0 . . . . ?
C6 C61 C65 C64 -178.8(4) . . . . ?
C46 N43 C45 C491 -83(2) . . . . ?
C46 N43 C45 C471 158.7(17) . . . . ?
C46 N43 C45 C481 38(2) . . . . ?
C45 N43 C46 C47 -178.9(15) . . . . ?
C44 N42 C47 C46 161.7(10) . . . . ?
N43 C46 C47 N42 87.2(17) . . . . ?
N43 C45 C471 C472 -78.8(14) . . . . ?
C491 C45 C471 C472 162.1(10) . . . . ?
C481 C45 C471 C472 41.7(15) . . . . ?
N43 C45 C471 C476 92.9(14) . . . . ?
C491 C45 C471 C476 -26.2(16) . . . . ?
C481 C45 C471 C476 -146.5(10) . . . . ?
C476 C471 C472 C473 0.0 . . . . ?
C45 C471 C472 C473 171.8(14) . . . . ?
C476 C471 C472 S43 -173.8(11) . . . . ?
C45 C471 C472 S43 -2.0(12) . . . . ?
C482 S43 C472 C473 154.4(9) . . . . ?
C482 S43 C472 C471 -31.6(10) . . . . ?
C471 C472 C473 C474 0.0 . . . . ?
S43 C472 C473 C474 174.2(10) . . . . ?
C472 C473 C474 C475 0.0 . . . . ?
C473 C474 C475 C476 0.0 . . . . ?
C474 C475 C476 C471 0.0 . . . . ?
C472 C471 C476 C475 0.0 . . . . ?
C45 C471 C476 C475 -171.7(14) . . . . ?
N43 C45 C481 C482 76.0(16) . . . . ?
C491 C45 C481 C482 -162.7(11) . . . . ?
C471 C45 C481 C482 -41.9(16) . . . . ?
N43 C45 C481 C486 -97.6(15) . . . . ?
C491 C45 C481 C486 23.7(17) . . . . ?
C471 C45 C481 C486 144.5(12) . . . . ?
C486 C481 C482 C483 0.0 . . . . ?
C45 C481 C482 C483 -173.6(15) . . . . ?
C486 C481 C482 S43 176.9(14) . . . . ?
C45 C481 C482 S43 3.2(16) . . . . ?
C472 S43 C482 C481 31.0(13) . . . . ?
C472 S43 C482 C483 -152.0(10) . . . . ?
C481 C482 C483 C484 0.0 . . . . ?
S43 C482 C483 C484 -177.1(14) . . . . ?
C482 C483 C484 C485 0.0 . . . . ?
C483 C484 C485 C486 0.0 . . . . ?
C484 C485 C486 C481 0.0 . . . . ?
C482 C481 C486 C485 0.0 . . . . ?
C45 C481 C486 C485 173.5(16) . . . . ?
N43 C45 C491 C492 -2.8(19) . . . . ?
C471 C45 C491 C492 113.8(14) . . . . ?
C481 C45 C491 C492 -124.3(14) . . . . ?
N43 C45 C491 C496 180.0(13) . . . . ?
C471 C45 C491 C496 -63.4(16) . . . . ?
C481 C45 C491 C496 58.4(16) . . . . ?
C496 C491 C492 C493 0.0 . . . . ?
C45 C491 C492 C493 -177.2(17) . . . . ?
C491 C492 C493 C494 0.0 . . . . ?
C492 C493 C494 C495 0.0 . . . . ?
C492 C493 C494 Cl43 -177.0(16) . . . . ?
C493 C494 C495 C496 0.0 . . . . ?
Cl43 C494 C495 C496 177.1(15) . . . . ?
C494 C495 C496 C491 0.0 . . . . ?
C492 C491 C496 C495 0.0 . . . . ?
C45 C491 C496 C495 177.3(17) . . . . ?
C75 C71 C72 C73 0.0 . . . . ?
C7 C71 C72 C73 180(2) . . . . ?
C71 C72 C73 N7 0.0 . . . . ?
C72 C73 N7 C74 0.0 . . . . ?
C73 N7 C74 C75 0.0 . . . . ?
N7 C74 C75 C71 0.0 . . . . ?
C72 C71 C75 C74 0.0 . . . . ?
C7 C71 C75 C74 -180(2) . . . . ?
